data_1576568
loop_
_publ_author_name
'Liu, Tong-Tong'
'Li, Xiao-Wen'
'Cui, Yun-Shu'
'Deng, Zi-Hao'
'Liu, Feng'
'Zhai, Dan-Dan'
'Shi, Zhang-Jie'

_publ_section_title
;
 Modulating halide leaving-group trends through recognition by bisboranes.
;
_journal_issue 14
_journal_name_full 'Chemical science'
_journal_page_first 6949
_journal_page_last 6955
_journal_paper_doi 10.1039/d5sc10013e
_journal_volume 17
_journal_year 2026
_chemical_formula_moiety '2(C44 H18 B2 F25), C16 H36 N, C16 H34.504 N'
_chemical_formula_sum 'C120 H105 B4 F50 N2'
_chemical_formula_weight 2568.29
_space_group_crystal_system monoclinic
_space_group_IT_number 14
_space_group_name_Hall '-P 2ybc'
_space_group_name_H-M_alt 'P 1 21/c 1'
_atom_sites_solution_hydrogens geom
_audit_block_doi 10.5517/ccdc.csd.cc2hzrt2
_audit_creation_date 2024-01-03
_audit_creation_method
;
Olex2 1.5
(compiled 2023.03.06 svn.rbb2c1857 for OlexSys, GUI svn.r6748)
;
_audit_update_record
;
2024-01-04 deposited with the CCDC.	2026-02-06 downloaded from the CCDC.
;
_cell_angle_alpha 90
_cell_angle_beta 107.106(2)
_cell_angle_gamma 90
_cell_formula_units_Z 4
_cell_length_a 38.975(2)
_cell_length_b 12.6529(10)
_cell_length_c 25.2038(19)
_cell_measurement_reflns_used 9891
_cell_measurement_temperature 150.01
_cell_measurement_theta_max 70.11
_cell_measurement_theta_min 2.46
_cell_volume 11879.3(14)
_computing_cell_refinement 'SAINT V8.38A (Bruker, 2018)'
_computing_data_reduction 'SAINT V8.38A (Bruker, 2018)'
_computing_molecular_graphics 'Olex2 1.5 (Dolomanov et al., 2009)'
_computing_publication_material 'Olex2 1.5 (Dolomanov et al., 2009)'
_computing_structure_refinement 'SHELXL 2018/3 (Sheldrick, 2015)'
_computing_structure_solution 'SHELXT 2014/5 (Sheldrick, 2014)'
_diffrn_ambient_temperature 150.01
_diffrn_measured_fraction_theta_full 0.998
_diffrn_measured_fraction_theta_max 0.995
_diffrn_measurement_device_type 'Bruker APEX-II CCD'
_diffrn_measurement_method '\f and \w scans'
_diffrn_radiation_type CuK\a
_diffrn_radiation_wavelength 1.54184
_diffrn_reflns_av_R_equivalents 0.0622
_diffrn_reflns_av_unetI/netI 0.0449
_diffrn_reflns_Laue_measured_fraction_full 0.998
_diffrn_reflns_Laue_measured_fraction_max 0.995
_diffrn_reflns_limit_h_max 47
_diffrn_reflns_limit_h_min -42
_diffrn_reflns_limit_k_max 15
_diffrn_reflns_limit_k_min -15
_diffrn_reflns_limit_l_max 30
_diffrn_reflns_limit_l_min -30
_diffrn_reflns_number 118715
_diffrn_reflns_point_group_measured_fraction_full 0.998
_diffrn_reflns_point_group_measured_fraction_max 0.995
_diffrn_reflns_theta_full 67.684
_diffrn_reflns_theta_max 70.141
_diffrn_reflns_theta_min 2.372
_diffrn_source_current 1.1
_diffrn_source_power 0.05500000000000001
_diffrn_source_voltage 50.0
_diffrn_standards_number 0
_exptl_absorpt_coefficient_mu 1.221
_exptl_absorpt_correction_T_max 0.7533
_exptl_absorpt_correction_T_min 0.5232
_exptl_absorpt_correction_type none
_exptl_absorpt_process_details
;
SADABS-2016/2 (Bruker,2016/2) was used for absorption correction.
wR2(int) was 0.1147 before and 0.0696 after correction.
The Ratio of minimum to maximum transmission is 0.6945.
The \l/2 correction factor is Not present.
;
_exptl_crystal_colour 'clear light white'
_exptl_crystal_colour_lustre clear
_exptl_crystal_colour_modifier light
_exptl_crystal_colour_primary white
_exptl_crystal_density_diffrn 1.436
_exptl_crystal_description block
_exptl_crystal_F_000 5236
_exptl_crystal_size_max 0.1
_exptl_crystal_size_mid 0.1
_exptl_crystal_size_min 0.1
_refine_diff_density_max 0.761
_refine_diff_density_min -0.508
_refine_diff_density_rms 0.057
_refine_ls_extinction_method none
_refine_ls_goodness_of_fit_ref 1.045
_refine_ls_hydrogen_treatment constr
_refine_ls_matrix_type full
_refine_ls_number_parameters 1864
_refine_ls_number_reflns 22515
_refine_ls_number_restraints 429
_refine_ls_restrained_S_all 1.068
_refine_ls_R_factor_all 0.0755
_refine_ls_R_factor_gt 0.0647
_refine_ls_shift/su_max 0.011
_refine_ls_shift/su_mean 0.001
_refine_ls_structure_factor_coef Fsqd
_refine_ls_weighting_details 'w=1/[\s^2^(Fo^2^)+(0.0868P)^2^+9.1747P] where P=(Fo^2^+2Fc^2^)/3'
_refine_ls_weighting_scheme calc
_refine_ls_wR_factor_gt 0.1710
_refine_ls_wR_factor_ref 0.1809
_reflns_Friedel_coverage 0.000
_reflns_number_gt 18617
_reflns_number_total 22515
_reflns_threshold_expression 'I > 2\s(I)'
_cod_data_source_file d5sc10013e2.cif
_cod_data_source_block cu_ltt_3_bencheng_f_1_0m_a
_cod_depositor_comments 'Adding full bibliography for 1576567--1576573.cif.'
_cod_original_cell_volume 11879.4(15)
_cod_database_code 1576568
_shelx_shelxl_version_number 2018/3
_shelx_space_group_comment
;
The symmetry employed for this shelxl refinement is uniquely defined
by the following loop, which should always be used as a source of
symmetry information in preference to the above space-group names.
They are only intended as comments.
;
_olex2_refinement_description
;
1. Fixed Uiso
 At 1.2 times of:
  All C(H) groups, All C(H,H) groups, All C(H,H,H,H) groups
 At 1.5 times of:
  All C(H,H,H) groups
2. Restrained distances
 C13-C12
 1.5 with sigma of 0.02
 C02B-C1 \\sim C03J-C027 \\sim C02B-C0
 with sigma of 0.02
 C2-C032 \\sim C3-C032
 with sigma of 0.02
 C5-C030 \\sim C4-C030
 with sigma of 0.02
 C7-C03R \\sim C6-C03R
 with sigma of 0.02
 C9-C02W \\sim C8-C02W
 with sigma of 0.02
 C11-C029 \\sim C10-C029
 with sigma of 0.02
 N019-C040 \\sim C14-C04S \\sim C12-C04S
 with sigma of 0.02
 F01N-C03S \\sim F01O-C03S
 with sigma of 0.02
 F021-C03S \\sim F24-C03S
 with sigma of 0.02
 F02Y-C03S \\sim F02Z-C03S
 with sigma of 0.02
3. Rigid body (RIGU) restrains
 C02B, F39A, C1, F38A, F40A
 with sigma for 1-2 distances of 0.001 and sigma for 1-3 distances of 0.002
 F39B, C02B, C0, F38B, F40B
 with sigma for 1-2 distances of 0.001 and sigma for 1-3 distances of 0.002
 C032, F3, F4, C3, F5
 with sigma for 1-2 distances of 0.001 and sigma for 1-3 distances of 0.002
 F0, C032, F1, C2, F2
 with sigma for 1-2 distances of 0.001 and sigma for 1-3 distances of 0.002
 C030, F9, F10, F11, C5
 with sigma for 1-2 distances of 0.001 and sigma for 1-3 distances of 0.002
 F6, F7, C030, F8, C4
 with sigma for 1-2 distances of 0.001 and sigma for 1-3 distances of 0.002
 C03R, F15, F16, F17, C7
 with sigma for 1-2 distances of 0.001 and sigma for 1-3 distances of 0.002
 F12, C03R, F13, F14, C6
 with sigma for 1-2 distances of 0.001 and sigma for 1-3 distances of 0.002
 C02W, C03Z, F1A, F1B, F1C, C9
 with sigma for 1-2 distances of 0.001 and sigma for 1-3 distances of 0.002
 C02W, C8, F18, F19, F20
 with sigma for 1-2 distances of 0.001 and sigma for 1-3 distances of 0.002
 HF, F1D, F1E, F1F, C11, C029
 with sigma for 1-2 distances of 0.001 and sigma for 1-3 distances of 0.002
 F21, F22, F23, C10, HF, C029
 with sigma for 1-2 distances of 0.001 and sigma for 1-3 distances of 0.002
 C04S, C14, C15
 with sigma for 1-2 distances of 0.001 and sigma for 1-3 distances of 0.002
 H04G, C04S, C12, C13
 with sigma for 1-2 distances of 0.001 and sigma for 1-3 distances of 0.002
 C03S, F01O, F24, F02Z
 with sigma for 1-2 distances of 0.001 and sigma for 1-3 distances of 0.002
 F01N, F021, F02Y, C03S
 with sigma for 1-2 distances of 0.001 and sigma for 1-3 distances of 0.002
4. Others
 Sof(F39B)=Sof(C0)=Sof(F38B)=Sof(F40B)=1-FVAR(1)
 Sof(F39A)=Sof(C1)=Sof(F38A)=Sof(F40A)=FVAR(1)
 Sof(F0)=Sof(F1)=Sof(C2)=Sof(F2)=1-FVAR(2)
 Sof(F3)=Sof(F4)=Sof(C3)=Sof(F5)=FVAR(2)
 Sof(F6)=Sof(F7)=Sof(F8)=Sof(C4)=1-FVAR(3)
 Sof(F9)=Sof(F10)=Sof(F11)=Sof(C5)=FVAR(3)
 Sof(F12)=Sof(F13)=Sof(F14)=Sof(C6)=1-FVAR(4)
 Sof(F15)=Sof(F16)=Sof(F17)=Sof(C7)=FVAR(4)
 Sof(F18)=Sof(F19)=Sof(F20)=Sof(C8)=1-FVAR(5)
 Sof(F1A)=Sof(F1B)=Sof(F1C)=Sof(C9)=FVAR(5)
 Sof(F21)=Sof(F22)=Sof(F23)=Sof(C10)=1-FVAR(6)
 Sof(F1D)=Sof(F1E)=Sof(F1F)=Sof(C11)=FVAR(6)
 Sof(H04R)=Sof(H04S)=Sof(C12)=Sof(H12A)=Sof(H12B)=Sof(C13)=1-FVAR(7)
 Sof(H04P)=Sof(H04Q)=Sof(C14)=Sof(H14A)=Sof(H14B)=Sof(C15)=Sof(H15A)=Sof(H15B)=
 Sof(H15C)=FVAR(7)
 Sof(F01O)=Sof(F24)=Sof(F02Z)=1-FVAR(8)
 Sof(F01N)=Sof(F021)=Sof(F02Y)=FVAR(8)
5.a Secondary CH2 refined with riding coordinates:
 C02N(H02A,H02B), C02P(H02F,H02H), C02T(H02C,H02E), C031(H03F,H03G), C034(H03H,
 H03M), C039(H03N,H03O), C03A(H03P,H03Q), C03E(H03R,H03S), C03O(H03T,H03U),
 C03P(H03A,H03B), C03U(H03V,H03W), C03W(H03D,H03E), C03Z(H03Y,H), C040(H04A,
 H04B), C045(H04,HC), C048(H04F,H04G), C04B(H04H,H04I), C04E(H1,HD), C04M(H04J,
 H04K), C04O(H04L,H04M), C04P(H04N,H04O), C04R(H4,HI), C04S(H04R,H04S),
 C04S(H04P,H04Q), C12(H12A,H12B), C14(H14A,H14B)
5.b Aromatic/amide H refined with riding coordinates:
 C00Y(H00Y), C00Z(H00Z), C014(H014), C018(H018), C01A(H01A), C01C(H01C),
 C01E(H01E), C01I(H01I), C01L(H01L), C01M(H01M), C01P(H01P), C01Q(H01Q),
 C01R(H01R), C01W(H01W), C01X(H01X), C01Z(H01Z), C020(H020), C025(H025),
 C026(H026), C028(H028), C02D(H02D), C02G(H02G), C02J(H02J), C02L(H02L),
 C02O(H02O), C02R(H02R), C02V(H02V), C02Z(H02Z), C035(H035), C03C(H03C),
 C03I(H03I), C03J(H03J), C03K(H03K), C03L(H03L), C03X(H03X), C042(H042)
5.c Idealised Me refined as rotating group:
 C044(H04Z,HA,HB), C046(H04C,H04D,H04E), C04J(H2,HE,HF), C04K(H3,HG,HH),
 C04U(H04T,H04U,H04V), C04V(H5,HJ,HK), C04W(H04W,H04X,H04Y), C15(H15A,H15B,H15C)
;
_olex2_submission_special_instructions 'No special instructions were received'

loop_
_space_group_symop_operation_xyz
'x, y, z'
'-x, y+1/2, -z+1/2'
'-x, -y, -z'
'x, -y-1/2, z-1/2'

loop_
_atom_site_label
_atom_site_type_symbol
_atom_site_fract_x
_atom_site_fract_y
_atom_site_fract_z
_atom_site_U_iso_or_equiv
_atom_site_adp_type
_atom_site_occupancy
_atom_site_site_symmetry_order
_atom_site_calc_flag
_atom_site_refinement_flags_posn
_atom_site_refinement_flags_adp
_atom_site_refinement_flags_occupancy
_atom_site_disorder_assembly
_atom_site_disorder_group
F001 F 0.62402(3) 0.46324(9) 0.33150(5) 0.0283(2) Uani 1 1 d . . . . .
F002 F 0.87507(3) 0.44144(11) 0.89356(5) 0.0362(3) Uani 1 1 d . . . . .
F003 F 0.64259(5) 0.28121(14) 0.15403(7) 0.0645(5) Uani 1 1 d . . . . .
F004 F 0.61523(5) 0.08597(13) 0.25845(7) 0.0601(4) Uani 1 1 d . . . . .
F005 F 0.79154(4) 0.51893(16) 0.32290(9) 0.0736(6) Uani 1 1 d . . . . .
F006 F 0.62949(5) 0.44016(16) 0.13124(7) 0.0695(5) Uani 1 1 d . . . . .
F007 F 0.55061(6) 0.50956(14) 0.09263(7) 0.0688(5) Uani 1 1 d . . . . .
F008 F 0.78299(6) 0.27536(16) 0.66005(7) 0.0738(5) Uani 1 1 d . . . . .
F009 F 0.83644(6) 0.26721(16) 0.71592(7) 0.0730(5) Uani 1 1 d . . . . .
F00A F 0.81792(6) 0.40933(15) 0.67098(7) 0.0675(5) Uani 1 1 d . . . . .
F00B F 0.79981(6) 0.08111(14) 1.02444(8) 0.0737(5) Uani 1 1 d . . . . .
F00C F 0.77419(5) 0.11363(14) 0.93939(8) 0.0686(5) Uani 1 1 d . . . . .
F00D F 0.89280(6) 0.13351(15) 1.08602(9) 0.0769(6) Uani 1 1 d . . . . .
F00E F 0.56060(5) 0.04639(13) 0.22321(10) 0.0757(6) Uani 1 1 d . . . . .
F00F F 0.79095(4) 0.35178(17) 0.31687(9) 0.0758(6) Uani 1 1 d . . . . .
F00G F 0.90035(6) 0.42235(18) 0.72083(7) 0.0798(6) Uani 1 1 d . . . . .
F00H F 0.59406(7) 0.06977(14) 0.17075(8) 0.0819(7) Uani 1 1 d . . . . .
F00I F 0.93917(6) 0.47607(17) 1.18253(7) 0.0802(6) Uani 1 1 d . . . . .
F00J F 0.67548(5) 0.3711(2) 0.11608(7) 0.0813(7) Uani 1 1 d . . . . .
F00K F 0.94757(6) 0.10844(16) 1.09257(10) 0.0839(6) Uani 1 1 d . . . . .
F00L F 0.82931(6) 0.07121(14) 0.96532(12) 0.0899(7) Uani 1 1 d . . . . .
F00M F 0.90811(7) 0.09635(14) 1.01340(8) 0.0865(7) Uani 1 1 d . . . . .
F00N F 0.78885(5) 0.4451(2) 0.24558(8) 0.0870(7) Uani 1 1 d . . . . .
F21 F 0.6225(5) 0.2669(9) 0.5330(5) 0.074(3) Uani 0.238(11) 1 d . . P A 2
F00P F 0.50060(6) 0.4456(2) 0.09130(9) 0.0996(8) Uani 1 1 d . . . . .
N00Q N 0.62036(6) 0.80618(16) 0.52283(8) 0.0444(5) Uani 1 1 d . . . . .
F18 F 0.6983(4) 0.5435(17) 0.5795(8) 0.091(4) Uani 0.289(10) 1 d . . P B 2
F00S F 0.53588(10) 0.35848(17) 0.05753(7) 0.1239(12) Uani 1 1 d . . . . .
C00T C 0.56947(6) 0.39960(15) 0.36155(8) 0.0277(4) Uani 1 1 d . . . . .
C00U C 0.59088(5) 0.65839(16) 0.32114(8) 0.0267(4) Uani 1 1 d . . . . .
C00V C 0.57149(5) 0.38866(16) 0.25529(8) 0.0264(4) Uani 1 1 d . . . . .
F39B F 0.4838(2) 0.2119(5) 0.4298(3) 0.0642(16) Uani 0.508(12) 1 d . . P C 2
C00X C 0.63006(5) 0.68003(16) 0.34170(8) 0.0273(4) Uani 1 1 d . . . . .
C00Y C 0.55591(6) 0.43109(17) 0.20258(8) 0.0300(4) Uani 1 1 d . . . . .
H00Y H 0.548472 0.502912 0.199098 0.036 Uiso 1 1 calc R U . . .
C00Z C 0.58143(6) 0.28191(16) 0.25812(8) 0.0292(4) Uani 1 1 d . . . . .
H00Z H 0.591737 0.250287 0.293408 0.035 Uiso 1 1 calc R U . . .
C010 C 0.57658(6) 0.22131(17) 0.21061(9) 0.0313(4) Uani 1 1 d . . . . .
C011 C 0.66275(6) 0.63128(16) 0.35471(8) 0.0287(4) Uani 1 1 d . . . . .
C012 C 0.68259(6) 0.46760(16) 0.30308(8) 0.0280(4) Uani 1 1 d . . . . .
F013 F 0.91140(8) 0.2607(2) 0.70858(8) 0.1108(10) Uani 1 1 d . . . . .
C014 C 0.71999(6) 0.46690(17) 0.31472(9) 0.0315(4) Uani 1 1 d . . . . .
H014 H 0.734440 0.485001 0.350985 0.038 Uiso 1 1 calc R U . . .
F22 F 0.6045(7) 0.4372(9) 0.5403(4) 0.105(7) Uani 0.238(11) 1 d . . P A 2
C016 C 0.56658(5) 0.57800(16) 0.30546(8) 0.0263(4) Uani 1 1 d . . . . .
C017 C 0.58329(6) 0.76822(16) 0.31916(8) 0.0298(4) Uani 1 1 d . . . . .
C018 C 0.71655(6) 0.41113(17) 0.22149(9) 0.0344(5) Uani 1 1 d . . . . .
H018 H 0.727904 0.392123 0.194278 0.041 Uiso 1 1 calc R U . . .
N019 N 0.86762(7) 0.72106(17) 1.23930(9) 0.0496(5) Uani 1 1 d D . . . .
C01A C 0.53479(6) 0.35910(17) 0.35227(9) 0.0331(4) Uani 1 1 d . . . . .
H01A H 0.518535 0.361356 0.315855 0.040 Uiso 1 1 calc R U . . .
C01B C 0.68283(6) 0.44413(17) 0.40912(9) 0.0305(4) Uani 1 1 d . . . . .
C01C C 0.59228(6) 0.39473(17) 0.41576(9) 0.0319(4) Uani 1 1 d . . . . .
H01C H 0.616070 0.421124 0.423603 0.038 Uiso 1 1 calc R U . . .
C01D C 0.55107(6) 0.36983(18) 0.15492(9) 0.0354(5) Uani 1 1 d . . . . .
C01E C 0.56143(6) 0.26509(18) 0.15855(9) 0.0347(5) Uani 1 1 d . . . . .
H01E H 0.558244 0.223799 0.125973 0.042 Uiso 1 1 calc R U . . .
C01F C 0.90494(6) 0.64970(18) 0.92130(9) 0.0347(5) Uani 1 1 d . . . . .
C01G C 0.62361(6) 0.79062(17) 0.33972(9) 0.0311(4) Uani 1 1 d . . . . .
C01H C 0.73658(6) 0.44040(18) 0.27461(9) 0.0344(5) Uani 1 1 d . . . . .
C01I C 0.53048(6) 0.61656(17) 0.28763(8) 0.0308(4) Uani 1 1 d . . . . .
H01I H 0.511421 0.566913 0.276445 0.037 Uiso 1 1 calc R U . . .
C01J C 0.67961(6) 0.41043(18) 0.20933(9) 0.0336(5) Uani 1 1 d . . . . .
C01K C 0.86575(6) 0.65751(17) 0.91445(9) 0.0345(5) Uani 1 1 d . . . . .
C01L C 0.77121(6) 0.43315(18) 0.83266(9) 0.0366(5) Uani 1 1 d . . . . .
H01L H 0.762661 0.454043 0.862703 0.044 Uiso 1 1 calc R U . . .
C01M C 0.82070(6) 0.29903(18) 0.94510(9) 0.0344(5) Uani 1 1 d . . . . .
H01M H 0.818107 0.264671 0.910627 0.041 Uiso 1 1 calc R U . . .
F01N F 0.69697(9) 0.3114(2) 0.7933(2) 0.0852(13) Uani 0.789(8) 1 d D . P D 1
C01O C 0.82995(6) 0.40550(17) 0.95023(9) 0.0325(4) Uani 1 1 d . . . . .
C01P C 0.69519(6) 0.49752(19) 0.45963(9) 0.0362(5) Uani 1 1 d . . . . .
H01P H 0.693639 0.572421 0.460111 0.043 Uiso 1 1 calc R U . . .
C01Q C 0.68609(6) 0.33375(18) 0.41064(9) 0.0360(5) Uani 1 1 d . . . . .
H01Q H 0.678354 0.294723 0.377022 0.043 Uiso 1 1 calc R U . . .
C01R C 0.93472(7) 0.4786(2) 1.03645(9) 0.0389(5) Uani 1 1 d . . . . .
H01R H 0.939246 0.551363 1.032108 0.047 Uiso 1 1 calc R U . . .
F42 F 0.97841(9) 0.5486(3) 1.15045(9) 0.1261(12) Uani 1 1 d . . . . .
C01T C 0.81512(6) 0.24117(18) 0.98876(9) 0.0351(5) Uani 1 1 d . . . . .
F01U F 0.95158(8) 0.3755(3) 0.71504(10) 0.1399(14) Uani 1 1 d . . . . .
C01W C 0.66274(6) 0.43849(17) 0.24916(9) 0.0314(4) Uani 1 1 d . . . . .
H01W H 0.637271 0.437810 0.239453 0.038 Uiso 1 1 calc R U . . .
C01X C 0.52215(6) 0.72274(18) 0.28599(9) 0.0355(5) Uani 1 1 d . . . . .
H01X H 0.497570 0.742715 0.273938 0.043 Uiso 1 1 calc R U . . .
C01Y C 0.80836(6) 0.43398(17) 0.83999(9) 0.0333(5) Uani 1 1 d . . . . .
C01Z C 0.83347(7) 0.45194(19) 1.00193(9) 0.0399(5) Uani 1 1 d . . . . .
H01Z H 0.839709 0.524569 1.007270 0.048 Uiso 1 1 calc R U . . .
C020 C 0.81926(7) 0.40026(18) 0.79450(9) 0.0368(5) Uani 1 1 d . . . . .
H020 H 0.844127 0.399471 0.797445 0.044 Uiso 1 1 calc R U . . .
F021 F 0.69787(7) 0.4764(3) 0.8047(2) 0.0940(19) Uani 0.789(8) 1 d D . P D 1
C022 C 0.83525(6) 0.59848(18) 0.90677(9) 0.0345(5) Uani 1 1 d . . . . .
C023 C 0.79450(7) 0.36778(18) 0.74493(9) 0.0394(5) Uani 1 1 d . . . . .
C024 C 0.92702(7) 0.41200(19) 0.99036(9) 0.0386(5) Uani 1 1 d . . . . .
C025 C 0.54840(6) 0.80346(17) 0.30136(9) 0.0358(5) Uani 1 1 d . . . . .
H025 H 0.542354 0.876382 0.299512 0.043 Uiso 1 1 calc R U . . .
C026 C 0.65146(6) 0.86066(18) 0.35136(10) 0.0373(5) Uani 1 1 d . . . . .
H026 H 0.647936 0.935026 0.349757 0.045 Uiso 1 1 calc R U . . .
C027 C 0.90870(7) 0.76083(18) 0.92622(9) 0.0396(5) Uani 1 1 d D . . . .
C028 C 0.69160(6) 0.70574(18) 0.36778(10) 0.0364(5) Uani 1 1 d . . . . .
H028 H 0.715542 0.679932 0.378085 0.044 Uiso 1 1 calc R U . . .
C029 C 0.58086(7) 0.35191(19) 0.45867(9) 0.0372(5) Uani 1 1 d D . . . .
C02A C 0.93227(7) 0.57885(19) 0.92664(9) 0.0368(5) Uani 1 1 d . . . . .
C02B C 0.52348(7) 0.31553(18) 0.39510(10) 0.0384(5) Uani 1 1 d D . . . .
F23 F 0.5930(4) 0.2771(11) 0.5454(5) 0.077(3) Uani 0.238(11) 1 d . . P A 2
C02D C 0.75808(7) 0.36986(18) 0.73847(9) 0.0410(5) Uani 1 1 d . . . . .
H02D H 0.741299 0.349262 0.704403 0.049 Uiso 1 1 calc R U . . .
F0 F 0.7258(4) 0.1302(10) 0.4310(5) 0.123(4) Uani 0.443(15) 1 d . . P E 2
C02F C 0.86864(7) 0.76926(18) 0.92036(9) 0.0401(5) Uani 1 1 d . . . . .
C02G C 0.81877(7) 0.2882(2) 1.03958(10) 0.0416(5) Uani 1 1 d . . . . .
H02G H 0.815029 0.249040 1.069545 0.050 Uiso 1 1 calc R U . . .
C02H C 0.93588(7) 0.4400(2) 1.08901(9) 0.0439(6) Uani 1 1 d . . . . .
C02I C 0.74654(7) 0.40284(18) 0.78301(10) 0.0386(5) Uani 1 1 d . . . . .
C02J C 0.71264(7) 0.3348(2) 0.51025(10) 0.0470(6) Uani 1 1 d . . . . .
H02J H 0.722718 0.297999 0.544130 0.056 Uiso 1 1 calc R U . . .
F6 F 0.8540(2) 0.4135(7) 1.1402(3) 0.128(3) Uani 0.703(12) 1 d . . P F 2
C02L C 0.92069(7) 0.3056(2) 0.99893(9) 0.0406(5) Uani 1 1 d . . . . .
H02L H 0.914992 0.258548 0.968180 0.049 Uiso 1 1 calc R U . . .
C02M C 0.94003(8) 0.38122(19) 0.89067(10) 0.0437(6) Uani 1 1 d . . . . .
C02N C 0.86756(7) 0.6010(2) 1.24502(10) 0.0437(6) Uani 1 1 d . . . . .
H02A H 0.843671 0.574383 1.223269 0.052 Uiso 1 1 calc R U . . .
H02B H 0.885404 0.571507 1.228078 0.052 Uiso 1 1 calc R U . . .
C02O C 0.54656(7) 0.31162(19) 0.44892(10) 0.0403(5) Uani 1 1 d . . . . .
H02O H 0.538971 0.282046 0.478249 0.048 Uiso 1 1 calc R U . . .
C02P C 0.61836(8) 0.7895(2) 0.58165(10) 0.0441(6) Uani 1 1 d . . . . .
H02F H 0.627823 0.853592 0.603597 0.053 Uiso 1 1 calc R U . . .
H02H H 0.592771 0.782722 0.580093 0.053 Uiso 1 1 calc R U . . .
F41 F 0.92417(12) 0.6027(2) 1.12504(10) 0.1433(15) Uani 1 1 d . . . . .
C02R C 0.68608(6) 0.81390(19) 0.36605(10) 0.0409(5) Uani 1 1 d . . . . .
H02R H 0.706465 0.859033 0.375123 0.049 Uiso 1 1 calc R U . . .
F12 F 0.9918(2) 0.0977(5) 0.9431(2) 0.0834(18) Uani 0.573(13) 1 d . . P G 2
C02T C 0.87575(7) 0.5584(2) 1.30364(10) 0.0439(6) Uani 1 1 d . . . . .
H02C H 0.855847 0.576128 1.319041 0.053 Uiso 1 1 calc R U . . .
H02E H 0.897956 0.591520 1.327474 0.053 Uiso 1 1 calc R U . . .
C02U C 0.92249(7) 0.2668(2) 1.05108(10) 0.0406(5) Uani 1 1 d . . . . .
C02V C 0.93012(7) 0.3342(2) 1.09655(10) 0.0464(6) Uani 1 1 d . . . . .
H02V H 0.931367 0.307870 1.132364 0.056 Uiso 1 1 calc R U . . .
C02W C 0.70979(7) 0.4434(2) 0.50947(10) 0.0445(6) Uani 1 1 d D . . . .
F7 F 0.80140(17) 0.4259(4) 1.1174(2) 0.1017(15) Uani 0.703(12) 1 d . . P F 2
F02Y F 0.68757(7) 0.4111(5) 0.72433(12) 0.1016(18) Uani 0.789(8) 1 d D . P D 1
C02Z C 0.96397(8) 0.2982(2) 0.90956(10) 0.0483(6) Uani 1 1 d . . . . .
H02Z H 0.973220 0.286169 0.948367 0.058 Uiso 1 1 calc R U . . .
C030 C 0.82805(8) 0.3942(2) 1.04560(10) 0.0455(6) Uani 1 1 d D . . . .
C031 C 0.60316(8) 0.91364(19) 0.50473(10) 0.0459(6) Uani 1 1 d . . . . .
H03F H 0.578801 0.913428 0.509374 0.055 Uiso 1 1 calc R U . . .
H03G H 0.617353 0.968098 0.530040 0.055 Uiso 1 1 calc R U . . .
C032 C 0.70044(7) 0.2804(2) 0.46043(11) 0.0429(5) Uani 1 1 d D . . . .
F19 F 0.7113(5) 0.4357(10) 0.6045(3) 0.115(4) Uani 0.289(10) 1 d . . P B 2
C034 C 0.58496(8) 1.0570(2) 0.43444(11) 0.0487(6) Uani 1 1 d . . . . .
H03H H 0.561356 1.059781 0.441693 0.058 Uiso 1 1 calc R U . . .
H03M H 0.601250 1.106728 0.460284 0.058 Uiso 1 1 calc R U . . .
C035 C 0.92825(8) 0.3979(2) 0.83326(10) 0.0460(6) Uani 1 1 d . . . . .
H035 H 0.912572 0.455325 0.818859 0.055 Uiso 1 1 calc R U . . .
C036 C 0.58666(7) 0.10662(19) 0.21535(10) 0.0407(5) Uani 1 1 d . . . . .
F1 F 0.6776(4) 0.1177(7) 0.4143(4) 0.129(4) Uani 0.443(15) 1 d . . P E 2
C038 C 0.65729(7) 0.3753(2) 0.15309(10) 0.0431(6) Uani 1 1 d . . . . .
C039 C 0.60004(10) 0.9458(2) 0.44574(11) 0.0541(7) Uani 1 1 d . . . . .
H03N H 0.584084 0.895731 0.419625 0.065 Uiso 1 1 calc R U . . .
H03O H 0.623998 0.942935 0.439698 0.065 Uiso 1 1 calc R U . . .
C03A C 0.60048(8) 0.71927(19) 0.48431(10) 0.0472(6) Uani 1 1 d . . . . .
H03P H 0.601266 0.735398 0.446250 0.057 Uiso 1 1 calc R U . . .
H03Q H 0.613535 0.651993 0.495738 0.057 Uiso 1 1 calc R U . . .
C03B C 0.93892(8) 0.3327(2) 0.79706(10) 0.0485(6) Uani 1 1 d . . . . .
C03C C 0.80523(7) 0.6633(2) 0.90710(11) 0.0462(6) Uani 1 1 d . . . . .
H03C H 0.782660 0.630334 0.902659 0.055 Uiso 1 1 calc R U . . .
C03D C 0.53438(9) 0.4191(2) 0.09928(10) 0.0502(7) Uani 1 1 d . . . . .
C03E C 0.65921(9) 0.8043(2) 0.52084(13) 0.0554(7) Uani 1 1 d . . . . .
H03R H 0.669252 0.733206 0.532503 0.067 Uiso 1 1 calc R U . . .
H03S H 0.659049 0.814381 0.481819 0.067 Uiso 1 1 calc R U . . .
B1 B 0.57960(6) 0.45774(18) 0.31129(9) 0.0269(4) Uani 1 1 d . . . . .
C03G C 0.80785(8) 0.3303(2) 0.69824(10) 0.0507(6) Uani 1 1 d . . . . .
F20 F 0.7526(2) 0.5109(18) 0.5825(5) 0.115(6) Uani 0.289(10) 1 d . . P B 2
C03I C 0.96608(7) 0.6295(2) 0.93468(10) 0.0467(6) Uani 1 1 d . . . . .
H03I H 0.986608 0.586888 0.937487 0.056 Uiso 1 1 calc R U . . .
C03J C 0.94153(8) 0.8079(2) 0.93541(11) 0.0488(6) Uani 1 1 d D . . . .
H03J H 0.944797 0.882228 0.939380 0.059 Uiso 1 1 calc R U . . .
C03K C 0.83972(8) 0.8293(2) 0.92026(12) 0.0515(7) Uani 1 1 d . . . . .
H03K H 0.841008 0.903968 0.924354 0.062 Uiso 1 1 calc R U . . .
C03L C 0.96205(8) 0.2490(2) 0.81668(11) 0.0523(7) Uani 1 1 d . . . . .
H03L H 0.969096 0.203646 0.791696 0.063 Uiso 1 1 calc R U . . .
C03M C 0.77673(7) 0.4397(2) 0.28985(11) 0.0479(6) Uani 1 1 d . . . . .
C03N C 0.80491(7) 0.1275(2) 0.97994(11) 0.0462(6) Uani 1 1 d . . . . .
C03O C 0.63840(9) 0.6944(2) 0.61243(11) 0.0522(7) Uani 1 1 d . . . . .
H03T H 0.664506 0.703749 0.618651 0.063 Uiso 1 1 calc R U . . .
H03U H 0.630737 0.629875 0.589813 0.063 Uiso 1 1 calc R U . . .
C03P C 0.88052(8) 0.4390(2) 1.30350(12) 0.0506(6) Uani 1 1 d . . . . .
H03A H 0.859065 0.406989 1.277006 0.061 Uiso 1 1 calc R U . . .
H03B H 0.901540 0.422128 1.290568 0.061 Uiso 1 1 calc R U . . .
B2 B 0.66572(6) 0.50516(19) 0.35118(9) 0.0286(5) Uani 1 1 d . . . . .
C03R C 0.97467(8) 0.2326(2) 0.87326(12) 0.0550(7) Uani 1 1 d D . . . .
C03S C 0.70717(7) 0.4026(2) 0.77756(12) 0.0491(5) Uani 1 1 d D . . . .
F8 F 0.8303(3) 0.5515(3) 1.09706(17) 0.109(3) Uani 0.703(12) 1 d . . P F 2
C03U C 0.63069(8) 0.6818(2) 0.66852(12) 0.0553(7) Uani 1 1 d . . . . .
H03V H 0.604930 0.665070 0.661622 0.066 Uiso 1 1 calc R U . . .
H03W H 0.644734 0.621274 0.688649 0.066 Uiso 1 1 calc R U . . .
C10 C 0.6082(9) 0.356(3) 0.5157(9) 0.059(3) Uani 0.238(11) 1 d D . P A 2
C03W C 0.86031(10) 0.7441(2) 1.17755(11) 0.0586(7) Uani 1 1 d . . . . .
H03D H 0.880089 0.713391 1.165319 0.070 Uiso 1 1 calc R U . . .
H03E H 0.837943 0.707147 1.157047 0.070 Uiso 1 1 calc R U . . .
C03X C 0.80763(8) 0.7722(2) 0.91360(13) 0.0540(7) Uani 1 1 d . . . . .
H03X H 0.786605 0.810233 0.913577 0.065 Uiso 1 1 calc R U . . .
C03Y C 0.91761(8) 0.1517(2) 1.06000(11) 0.0513(6) Uani 1 1 d . . . . .
C03Z C 0.68406(9) 0.8855(3) 0.55619(15) 0.0658(8) Uani 1 1 d . . . . .
H03Y H 0.679535 0.888671 0.592806 0.079 Uiso 1 1 calc R U . . .
H H 0.678103 0.955578 0.538451 0.079 Uiso 1 1 calc R U . . .
C040 C 0.83977(9) 0.7715(2) 1.26172(12) 0.0555(7) Uani 1 1 d D . . . .
H04A H 0.844425 0.749709 1.300927 0.067 Uiso 1 1 calc R U . . .
H04B H 0.842785 0.849176 1.261288 0.067 Uiso 1 1 calc R U . . .
B041 B 0.83569(7) 0.4724(2) 0.89841(10) 0.0337(5) Uani 1 1 d . . . . .
C042 C 0.97024(8) 0.7375(2) 0.93854(12) 0.0522(7) Uani 1 1 d . . . . .
H042 H 0.993517 0.766099 0.943549 0.063 Uiso 1 1 calc R U . . .
C8 C 0.7199(8) 0.497(2) 0.5643(8) 0.068(3) Uani 0.289(10) 1 d D . P B 2
C044 C 0.58055(11) 1.0916(2) 0.37570(13) 0.0681(9) Uani 1 1 d . . . . .
H04Z H 0.562969 1.046008 0.350037 0.102 Uiso 1 1 calc R U . . .
HA H 0.603672 1.086450 0.367858 0.102 Uiso 1 1 calc R U . . .
HB H 0.572133 1.164985 0.370959 0.102 Uiso 1 1 calc R U . . .
C045 C 0.56184(9) 0.7030(3) 0.48254(14) 0.0647(8) Uani 1 1 d . . . . .
H04 H 0.560953 0.676006 0.518978 0.078 Uiso 1 1 calc R U . . .
HC H 0.549259 0.771917 0.476063 0.078 Uiso 1 1 calc R U . . .
C046 C 0.88590(9) 0.3905(3) 1.36056(14) 0.0636(8) Uani 1 1 d . . . . .
H04C H 0.888343 0.313695 1.358284 0.095 Uiso 1 1 calc R U . . .
H04D H 0.865146 0.406896 1.373560 0.095 Uiso 1 1 calc R U . . .
H04E H 0.907673 0.419728 1.386619 0.095 Uiso 1 1 calc R U . . .
C0 C 0.4845(3) 0.2785(13) 0.3783(7) 0.0536(16) Uani 0.508(12) 1 d D . P C 2
C048 C 0.90415(10) 0.7664(3) 1.27249(13) 0.0636(8) Uani 1 1 d . . . . .
H04F H 0.904359 0.842890 1.264217 0.076 Uiso 1 1 calc R U . . .
H04G H 0.906507 0.759332 1.312520 0.076 Uiso 1 1 calc R U . . .
C049 C 0.94418(12) 0.5168(3) 1.13648(12) 0.0723(10) Uani 1 1 d . . . . .
C2 C 0.7004(5) 0.1624(9) 0.4582(8) 0.066(2) Uani 0.443(15) 1 d D . P E 2
C04B C 0.80184(9) 0.7456(3) 1.23126(14) 0.0666(8) Uani 1 1 d . . . . .
H04H H 0.798038 0.668454 1.232835 0.080 Uiso 1 1 calc R U . . .
H04I H 0.796796 0.766085 1.191795 0.080 Uiso 1 1 calc R U . . .
C4 C 0.8285(3) 0.4478(8) 1.0992(3) 0.0680(13) Uani 0.703(12) 1 d D . P F 2
F2 F 0.6912(5) 0.1176(5) 0.4989(5) 0.127(5) Uani 0.443(15) 1 d . . P E 2
C04E C 0.54299(11) 0.6285(3) 0.43887(15) 0.0727(10) Uani 1 1 d . . . . .
H1 H 0.541991 0.660266 0.402544 0.087 Uiso 1 1 calc R U . . .
HD H 0.557753 0.563654 0.442912 0.087 Uiso 1 1 calc R U . . .
F13 F 1.03093(18) 0.1541(7) 0.9069(6) 0.133(4) Uani 0.573(13) 1 d . . P G 2
F14 F 0.9894(3) 0.0535(4) 0.8618(2) 0.105(3) Uani 0.573(13) 1 d . . P G 2
C04H C 0.92609(10) 0.3504(3) 0.73607(12) 0.0734(11) Uani 1 1 d . . . . .
F38B F 0.4839(3) 0.1777(5) 0.3525(4) 0.085(2) Uani 0.508(12) 1 d . . P C 2
C04J C 0.50655(11) 0.5970(3) 0.43698(17) 0.0850(12) Uani 1 1 d . . . . .
H2 H 0.494103 0.569173 0.400038 0.127 Uiso 1 1 calc R U . . .
HE H 0.493493 0.658475 0.444717 0.127 Uiso 1 1 calc R U . . .
HF H 0.507628 0.542232 0.464920 0.127 Uiso 1 1 calc R U . . .
C04K C 0.63970(12) 0.7788(3) 0.70489(13) 0.0788(11) Uani 1 1 d . . . . .
H3 H 0.621479 0.833371 0.690461 0.118 Uiso 1 1 calc R U . . .
HG H 0.663288 0.805718 0.704941 0.118 Uiso 1 1 calc R U . . .
HH H 0.640165 0.760413 0.742863 0.118 Uiso 1 1 calc R U . . .
B04L B 0.92536(11) 0.4558(2) 0.93030(12) 0.0513(8) Uani 1 1 d . . . . .
C04M C 0.84926(15) 0.8723(4) 1.09855(17) 0.0946(13) Uani 1 1 d . . . . .
H04J H 0.828571 0.827195 1.079437 0.114 Uiso 1 1 calc R U . . .
H04K H 0.842445 0.946611 1.088309 0.114 Uiso 1 1 calc R U . . .
C6 C 0.9968(2) 0.1363(7) 0.8930(5) 0.0666(15) Uani 0.573(13) 1 d D . P G 2
C04O C 0.85658(15) 0.8599(3) 1.16107(16) 0.0931(14) Uani 1 1 d . . . . .
H04L H 0.878927 0.897939 1.180593 0.112 Uiso 1 1 calc R U . . .
H04M H 0.836621 0.891747 1.172439 0.112 Uiso 1 1 calc R U . . .
C04P C 0.77631(10) 0.8035(4) 1.25652(17) 0.0824(11) Uani 1 1 d . . . . .
H04N H 0.781859 0.783111 1.296078 0.099 Uiso 1 1 calc R U . . .
H04O H 0.780576 0.880391 1.255096 0.099 Uiso 1 1 calc R U . . .
F40B F 0.46198(11) 0.3293(6) 0.3422(4) 0.090(3) Uani 0.508(12) 1 d . . P C 2
C04R C 0.72460(13) 0.8640(4) 0.5655(2) 0.0992(14) Uani 1 1 d . . . . .
H4 H 0.738485 0.922739 0.587680 0.119 Uiso 1 1 calc R U . . .
HI H 0.731232 0.798532 0.587719 0.119 Uiso 1 1 calc R U . . .
C04S C 0.93671(11) 0.7160(4) 1.2616(2) 0.0917(13) Uani 1 1 d D . . . .
H04R H 0.935366 0.639162 1.268148 0.110 Uiso 0.499(19) 1 calc R U P H 2
H04S H 0.934145 0.725157 1.221629 0.110 Uiso 0.499(19) 1 calc R U P H 2
H04P H 0.932398 0.705885 1.221235 0.110 Uiso 0.501(19) 1 calc R U P H 1
H04Q H 0.941402 0.646030 1.279908 0.110 Uiso 0.501(19) 1 calc R U P H 1
C12 C 0.9730(3) 0.7506(16) 1.2924(7) 0.111(5) Uani 0.499(19) 1 d D . P H 2
H12A H 0.977109 0.737179 1.332439 0.133 Uiso 0.499(19) 1 calc R U P H 2
H12B H 0.990743 0.708460 1.280172 0.133 Uiso 0.499(19) 1 calc R U P H 2
C04U C 0.73788(12) 0.7819(5) 1.2286(2) 0.1131(18) Uani 1 1 d . . . . .
H04T H 0.731126 0.812101 1.191168 0.170 Uiso 1 1 calc R U . . .
H04U H 0.723260 0.813936 1.250005 0.170 Uiso 1 1 calc R U . . .
H04V H 0.733835 0.705371 1.226235 0.170 Uiso 1 1 calc R U . . .
C04V C 0.73515(17) 0.8528(5) 0.5156(3) 0.1211(18) Uani 1 1 d . . . . .
H5 H 0.726234 0.913268 0.491143 0.182 Uiso 1 1 calc R U . . .
HJ H 0.724990 0.787399 0.496531 0.182 Uiso 1 1 calc R U . . .
HK H 0.761391 0.850099 0.525190 0.182 Uiso 1 1 calc R U . . .
C04W C 0.8786(2) 0.8456(6) 1.0793(2) 0.151(3) Uani 1 1 d . . . . .
H04W H 0.873988 0.870030 1.040950 0.227 Uiso 1 1 calc R U . . .
H04X H 0.881759 0.768717 1.080718 0.227 Uiso 1 1 calc R U . . .
H04Y H 0.900365 0.879423 1.102845 0.227 Uiso 1 1 calc R U . . .
C13 C 0.9786(3) 0.8593(15) 1.2843(11) 0.148(7) Uani 0.499(19) 1 d D . P H 2
F39A F 0.4742(2) 0.2535(11) 0.4203(3) 0.090(2) Uani 0.492(12) 1 d . . P C 1
C1 C 0.4878(3) 0.2687(14) 0.3865(6) 0.0555(17) Uani 0.492(12) 1 d D . P C 1
F38A F 0.4756(3) 0.2192(11) 0.3412(4) 0.118(5) Uani 0.492(12) 1 d . . P C 1
F40A F 0.46333(12) 0.3512(4) 0.3865(5) 0.099(3) Uani 0.492(12) 1 d . . P C 1
F3 F 0.73162(17) 0.1280(7) 0.4536(5) 0.098(2) Uani 0.557(15) 1 d . . P E 1
F4 F 0.67573(15) 0.1151(5) 0.4398(5) 0.100(3) Uani 0.557(15) 1 d . . P E 1
C3 C 0.7053(3) 0.1633(7) 0.4623(7) 0.0540(14) Uani 0.557(15) 1 d D . P E 1
F5 F 0.7197(3) 0.1252(4) 0.5123(2) 0.109(3) Uani 0.557(15) 1 d . . P E 1
F9 F 0.8619(4) 0.3824(11) 1.1429(5) 0.076(3) Uani 0.297(12) 1 d . . P F 1
F10 F 0.8079(3) 0.4787(17) 1.1138(7) 0.120(6) Uani 0.297(12) 1 d . . P F 1
F11 F 0.8597(4) 0.5260(8) 1.1100(3) 0.070(3) Uani 0.297(12) 1 d . . P F 1
C5 C 0.8387(5) 0.442(2) 1.1031(6) 0.057(2) Uani 0.297(12) 1 d D . P F 1
F15 F 0.9971(4) 0.0922(12) 0.9258(8) 0.172(5) Uani 0.427(13) 1 d . . P G 1
F16 F 1.0342(3) 0.1995(13) 0.9293(4) 0.136(4) Uani 0.427(13) 1 d . . P G 1
F17 F 1.0168(4) 0.1108(13) 0.8587(3) 0.137(6) Uani 0.427(13) 1 d . . P G 1
C7 C 1.0048(5) 0.1588(15) 0.8975(8) 0.108(3) Uani 0.427(13) 1 d D . P G 1
F1A F 0.6993(2) 0.5734(5) 0.5685(3) 0.0962(19) Uani 0.711(10) 1 d . . P B 1
F1B F 0.7405(2) 0.4533(4) 0.60517(14) 0.105(3) Uani 0.711(10) 1 d . . P B 1
F1C F 0.74747(14) 0.5836(4) 0.5573(2) 0.1045(16) Uani 0.711(10) 1 d . . P B 1
C9 C 0.7238(3) 0.5073(7) 0.5617(3) 0.0615(13) Uani 0.711(10) 1 d D . P B 1
F1D F 0.63402(11) 0.2852(5) 0.52114(19) 0.0816(13) Uani 0.762(11) 1 d . . P A 1
F1E F 0.62682(13) 0.4386(3) 0.52835(13) 0.0792(13) Uani 0.762(11) 1 d . . P A 1
F1F F 0.59070(10) 0.3428(7) 0.55567(13) 0.105(2) Uani 0.762(11) 1 d . . P A 1
C11 C 0.6055(2) 0.3495(11) 0.5166(2) 0.0485(10) Uani 0.762(11) 1 d D . P A 1
C14 C 0.9690(3) 0.7888(10) 1.2848(4) 0.092(4) Uani 0.501(19) 1 d D . P H 1
H14A H 0.991470 0.747659 1.291826 0.110 Uiso 0.501(19) 1 calc R U P H 1
H14B H 0.968006 0.819601 1.320429 0.110 Uiso 0.501(19) 1 calc R U P H 1
C15 C 0.9686(3) 0.8782(8) 1.2428(6) 0.091(4) Uani 0.501(19) 1 d . . P H 1
H15A H 0.970488 0.847574 1.208069 0.137 Uiso 0.501(19) 1 calc R U P H 1
H15B H 0.988883 0.925852 1.258249 0.137 Uiso 0.501(19) 1 calc R U P H 1
H15C H 0.946065 0.917975 1.235426 0.137 Uiso 0.501(19) 1 calc R U P H 1
F01O F 0.6885(3) 0.3317(13) 0.7502(9) 0.101(6) Uani 0.211(8) 1 d D . P D 2
F24 F 0.6985(3) 0.4040(17) 0.8270(4) 0.091(5) Uani 0.211(8) 1 d D . P D 2
F02Z F 0.6899(3) 0.4899(9) 0.7546(7) 0.084(5) Uani 0.211(8) 1 d D . P D 2

loop_
_atom_site_aniso_label
_atom_site_aniso_U_11
_atom_site_aniso_U_22
_atom_site_aniso_U_33
_atom_site_aniso_U_23
_atom_site_aniso_U_13
_atom_site_aniso_U_12
F001 0.0292(6) 0.0275(6) 0.0289(6) -0.0006(4) 0.0095(5) -0.0006(5)
F002 0.0257(6) 0.0550(8) 0.0267(6) 0.0126(5) 0.0059(5) 0.0001(5)
F003 0.0792(12) 0.0593(10) 0.0476(9) -0.0127(7) 0.0069(8) -0.0241(9)
F004 0.0616(10) 0.0432(9) 0.0657(10) 0.0012(7) 0.0034(8) 0.0215(7)
F005 0.0405(8) 0.0832(13) 0.0990(14) -0.0425(11) 0.0237(9) -0.0195(8)
F006 0.0748(11) 0.0810(13) 0.0385(8) 0.0026(8) -0.0056(8) 0.0131(10)
F007 0.1006(14) 0.0577(10) 0.0467(9) 0.0216(8) 0.0195(9) 0.0104(10)
F008 0.0956(14) 0.0802(13) 0.0465(9) -0.0288(9) 0.0221(9) -0.0058(11)
F009 0.0954(14) 0.0781(12) 0.0511(9) -0.0034(9) 0.0301(9) 0.0381(11)
F00A 0.0949(13) 0.0714(12) 0.0468(9) 0.0075(8) 0.0374(9) 0.0024(10)
F00B 0.1120(15) 0.0453(9) 0.0627(10) 0.0123(8) 0.0239(10) -0.0210(10)
F00C 0.0774(12) 0.0554(10) 0.0635(10) -0.0051(8) 0.0059(9) -0.0246(9)
F00D 0.0982(14) 0.0611(11) 0.0876(13) 0.0191(10) 0.0524(12) -0.0094(10)
F00E 0.0681(11) 0.0295(8) 0.1308(18) 0.0080(9) 0.0314(11) -0.0042(7)
F00F 0.0423(9) 0.0776(13) 0.0992(15) -0.0009(11) 0.0081(9) 0.0165(9)
F00G 0.0961(14) 0.1064(16) 0.0372(8) 0.0140(9) 0.0203(9) 0.0443(12)
F00H 0.154(2) 0.0466(10) 0.0560(10) -0.0007(8) 0.0481(12) 0.0402(11)
F00I 0.1237(17) 0.0916(14) 0.0330(8) -0.0093(8) 0.0349(10) -0.0228(13)
F00J 0.0685(11) 0.145(2) 0.0381(8) -0.0278(10) 0.0278(8) -0.0267(12)
F00K 0.0895(14) 0.0584(11) 0.0989(15) 0.0351(11) 0.0203(12) 0.0212(10)
F00L 0.0949(15) 0.0359(9) 0.159(2) -0.0210(11) 0.0688(15) 0.0018(9)
F00M 0.160(2) 0.0441(10) 0.0576(11) 0.0014(8) 0.0364(12) -0.0179(12)
F00N 0.0432(9) 0.165(2) 0.0636(11) -0.0193(13) 0.0323(8) -0.0121(11)
F21 0.107(7) 0.058(4) 0.052(5) 0.019(3) 0.015(4) 0.013(5)
F00P 0.0644(12) 0.149(2) 0.0670(12) 0.0447(14) -0.0092(10) 0.0184(13)
N00Q 0.0701(14) 0.0321(10) 0.0380(10) 0.0041(8) 0.0270(10) 0.0132(10)
F18 0.069(5) 0.151(10) 0.050(7) -0.035(6) 0.012(5) 0.033(7)
F00S 0.268(4) 0.0608(12) 0.0253(8) -0.0024(8) 0.0167(13) 0.0553(17)
C00T 0.0370(11) 0.0214(9) 0.0270(9) -0.0016(7) 0.0131(8) 0.0002(8)
C00U 0.0318(10) 0.0266(10) 0.0240(9) -0.0006(7) 0.0120(8) 0.0014(8)
C00V 0.0300(10) 0.0255(10) 0.0254(9) 0.0001(8) 0.0106(8) -0.0026(8)
F39B 0.077(4) 0.061(3) 0.066(3) 0.0012(19) 0.038(3) -0.032(2)
C00X 0.0347(10) 0.0247(10) 0.0244(9) -0.0008(7) 0.0117(8) -0.0012(8)
C00Y 0.0384(11) 0.0244(10) 0.0278(10) -0.0012(8) 0.0105(8) 0.0011(8)
C00Z 0.0326(10) 0.0282(10) 0.0276(10) 0.0009(8) 0.0102(8) -0.0003(8)
C010 0.0353(11) 0.0268(10) 0.0340(10) -0.0018(8) 0.0135(9) 0.0008(8)
C011 0.0344(10) 0.0290(10) 0.0237(9) -0.0001(8) 0.0100(8) -0.0014(8)
C012 0.0327(10) 0.0238(10) 0.0286(10) 0.0025(8) 0.0106(8) 0.0009(8)
F013 0.146(2) 0.132(2) 0.0449(10) -0.0277(12) 0.0127(12) 0.0542(18)
C014 0.0335(10) 0.0307(11) 0.0308(10) -0.0016(8) 0.0101(8) 0.0001(8)
F22 0.187(17) 0.065(5) 0.036(5) -0.015(4) -0.010(6) 0.019(6)
C016 0.0323(10) 0.0284(10) 0.0207(8) 0.0003(7) 0.0115(8) 0.0010(8)
C017 0.0379(11) 0.0250(10) 0.0295(10) -0.0001(8) 0.0145(8) 0.0014(8)
C018 0.0414(12) 0.0307(11) 0.0366(11) -0.0023(9) 0.0200(9) -0.0024(9)
N019 0.0729(15) 0.0397(12) 0.0395(11) -0.0091(9) 0.0219(10) -0.0009(10)
C01A 0.0389(11) 0.0310(11) 0.0314(10) -0.0030(8) 0.0134(9) -0.0046(9)
C01B 0.0303(10) 0.0323(11) 0.0305(10) 0.0016(8) 0.0117(8) 0.0036(8)
C01C 0.0388(11) 0.0304(11) 0.0289(10) 0.0020(8) 0.0139(9) 0.0012(9)
C01D 0.0458(12) 0.0320(11) 0.0272(10) -0.0014(9) 0.0090(9) 0.0024(9)
C01E 0.0437(12) 0.0306(11) 0.0303(10) -0.0072(9) 0.0117(9) 0.0006(9)
C01F 0.0477(12) 0.0315(11) 0.0256(10) 0.0014(8) 0.0119(9) -0.0026(10)
C01G 0.0389(11) 0.0266(10) 0.0303(10) -0.0018(8) 0.0141(9) 0.0010(9)
C01H 0.0350(11) 0.0318(11) 0.0396(11) -0.0028(9) 0.0159(9) -0.0014(9)
C01I 0.0316(10) 0.0327(11) 0.0294(10) 0.0007(8) 0.0110(8) 0.0003(8)
C01J 0.0393(11) 0.0330(11) 0.0301(10) 0.0000(9) 0.0128(9) -0.0036(9)
C01K 0.0461(12) 0.0299(11) 0.0272(10) 0.0024(8) 0.0102(9) 0.0026(9)
C01L 0.0470(13) 0.0311(11) 0.0334(11) -0.0010(9) 0.0147(10) 0.0011(10)
C01M 0.0413(12) 0.0329(11) 0.0302(10) -0.0021(9) 0.0126(9) 0.0030(9)
F01N 0.0666(18) 0.0596(14) 0.142(4) 0.0093(17) 0.051(2) -0.0078(12)
C01O 0.0374(11) 0.0317(11) 0.0300(10) -0.0010(8) 0.0125(9) 0.0025(9)
C01P 0.0399(11) 0.0367(12) 0.0307(10) 0.0008(9) 0.0083(9) 0.0123(10)
C01Q 0.0404(12) 0.0342(12) 0.0353(11) 0.0031(9) 0.0140(9) 0.0013(9)
C01R 0.0504(13) 0.0387(12) 0.0305(11) 0.0030(9) 0.0161(10) 0.0027(10)
F42 0.170(3) 0.154(3) 0.0630(13) -0.0441(15) 0.0480(15) -0.107(2)
C01T 0.0379(11) 0.0301(11) 0.0393(11) 0.0012(9) 0.0144(9) 0.0022(9)
F01U 0.1127(19) 0.265(4) 0.0660(13) 0.0659(19) 0.0637(14) 0.067(2)
C01W 0.0343(10) 0.0323(11) 0.0294(10) 0.0027(8) 0.0123(8) 0.0006(9)
C01X 0.0340(11) 0.0370(12) 0.0366(11) 0.0031(9) 0.0121(9) 0.0076(9)
C01Y 0.0436(12) 0.0269(10) 0.0308(10) 0.0016(8) 0.0131(9) 0.0023(9)
C01Z 0.0559(14) 0.0331(12) 0.0336(11) -0.0027(9) 0.0175(10) -0.0022(10)
C020 0.0484(13) 0.0336(11) 0.0307(11) 0.0014(9) 0.0154(10) 0.0020(10)
F021 0.0432(13) 0.088(2) 0.148(4) -0.071(3) 0.0244(19) -0.0018(15)
C022 0.0428(12) 0.0325(11) 0.0278(10) 0.0015(8) 0.0098(9) 0.0033(9)
C023 0.0589(15) 0.0293(11) 0.0319(11) 0.0015(9) 0.0162(10) 0.0026(10)
C024 0.0521(13) 0.0379(12) 0.0281(10) 0.0030(9) 0.0154(10) 0.0063(10)
C025 0.0432(12) 0.0264(11) 0.0401(11) 0.0027(9) 0.0158(10) 0.0085(9)
C026 0.0471(13) 0.0248(10) 0.0419(12) -0.0018(9) 0.0161(10) -0.0037(9)
C027 0.0531(14) 0.0319(12) 0.0307(11) 0.0040(9) 0.0076(10) -0.0026(10)
C028 0.0339(11) 0.0344(12) 0.0405(12) -0.0019(9) 0.0101(9) -0.0029(9)
C029 0.0503(12) 0.0349(12) 0.0299(10) 0.0043(9) 0.0172(9) 0.0028(10)
C02A 0.0512(13) 0.0375(12) 0.0237(10) 0.0029(9) 0.0140(9) 0.0015(10)
C02B 0.0482(12) 0.0320(11) 0.0415(12) -0.0045(9) 0.0235(10) -0.0085(9)
F23 0.099(6) 0.092(6) 0.030(5) 0.026(5) 0.006(4) 0.001(5)
C02D 0.0578(15) 0.0301(11) 0.0304(11) 0.0002(9) 0.0059(10) 0.0018(10)
F0 0.221(9) 0.054(4) 0.138(7) 0.022(4) 0.121(7) 0.051(5)
C02F 0.0538(14) 0.0313(12) 0.0320(11) 0.0017(9) 0.0078(10) 0.0016(10)
C02G 0.0522(14) 0.0404(13) 0.0377(12) 0.0065(10) 0.0216(11) 0.0010(11)
C02H 0.0545(14) 0.0523(15) 0.0277(11) 0.0002(10) 0.0164(10) -0.0027(12)
C02I 0.0446(13) 0.0302(11) 0.0388(12) -0.0002(9) 0.0087(10) 0.0005(10)
C02J 0.0526(14) 0.0557(16) 0.0350(12) 0.0155(11) 0.0167(11) 0.0196(12)
F6 0.194(4) 0.137(5) 0.037(2) -0.024(2) 0.009(2) 0.047(4)
C02L 0.0549(14) 0.0382(13) 0.0296(11) 0.0040(9) 0.0137(10) 0.0050(11)
C02M 0.0683(16) 0.0340(12) 0.0332(11) 0.0037(9) 0.0217(11) 0.0049(11)
C02N 0.0559(15) 0.0364(13) 0.0408(12) -0.0092(10) 0.0174(11) 0.0019(11)
C02O 0.0592(15) 0.0333(12) 0.0378(12) 0.0040(9) 0.0290(11) -0.0017(11)
C02P 0.0641(16) 0.0385(13) 0.0341(12) 0.0007(10) 0.0211(11) 0.0073(11)
F41 0.294(5) 0.0779(16) 0.0593(13) -0.0161(12) 0.054(2) 0.048(2)
C02R 0.0403(12) 0.0347(12) 0.0484(13) -0.0037(10) 0.0140(10) -0.0105(10)
F12 0.121(4) 0.066(3) 0.067(2) 0.0227(19) 0.032(2) 0.049(3)
C02T 0.0484(14) 0.0432(14) 0.0411(12) -0.0056(10) 0.0146(11) -0.0016(11)
C02U 0.0462(13) 0.0434(13) 0.0339(11) 0.0086(10) 0.0142(10) 0.0040(11)
C02V 0.0581(15) 0.0557(16) 0.0280(11) 0.0089(10) 0.0168(10) 0.0010(12)
C02W 0.0471(13) 0.0544(15) 0.0302(10) 0.0031(10) 0.0085(9) 0.0188(11)
F7 0.189(4) 0.072(3) 0.084(2) -0.027(2) 0.100(3) -0.023(2)
F02Y 0.0478(14) 0.185(5) 0.0602(14) 0.0003(19) -0.0022(11) 0.004(2)
C02Z 0.0633(16) 0.0477(15) 0.0337(12) 0.0030(10) 0.0142(11) 0.0071(12)
C030 0.0699(17) 0.0389(13) 0.0333(11) -0.0024(9) 0.0237(11) -0.0033(12)
C031 0.0719(17) 0.0300(12) 0.0407(13) 0.0015(10) 0.0244(12) 0.0136(11)
C032 0.0493(13) 0.0374(11) 0.0467(13) 0.0124(10) 0.0215(11) 0.0070(10)
F19 0.151(11) 0.164(9) 0.029(3) 0.002(4) 0.023(5) 0.005(7)
C034 0.0687(17) 0.0333(13) 0.0503(14) 0.0044(11) 0.0271(13) 0.0096(12)
C035 0.0658(16) 0.0442(14) 0.0350(12) 0.0085(10) 0.0260(11) 0.0170(12)
C036 0.0516(14) 0.0310(12) 0.0404(12) -0.0035(9) 0.0151(11) 0.0055(10)
F1 0.214(8) 0.029(3) 0.105(5) 0.008(3) -0.012(5) -0.014(4)
C038 0.0486(13) 0.0531(15) 0.0301(11) -0.0034(10) 0.0157(10) -0.0030(12)
C039 0.096(2) 0.0332(13) 0.0410(13) 0.0044(10) 0.0323(14) 0.0167(14)
C03A 0.0809(19) 0.0318(12) 0.0365(12) 0.0012(10) 0.0290(12) 0.0132(12)
C03B 0.0583(15) 0.0569(16) 0.0348(12) 0.0021(11) 0.0208(11) 0.0132(13)
C03C 0.0432(13) 0.0407(13) 0.0523(14) -0.0043(11) 0.0104(11) 0.0079(11)
C03D 0.080(2) 0.0368(13) 0.0291(11) -0.0023(10) 0.0094(12) 0.0095(13)
C03E 0.0783(19) 0.0410(14) 0.0614(17) 0.0131(12) 0.0428(15) 0.0188(14)
B1 0.0285(11) 0.0282(11) 0.0243(10) -0.0002(9) 0.0084(8) -0.0017(9)
C03G 0.0727(18) 0.0478(15) 0.0309(12) -0.0030(11) 0.0143(12) 0.0042(13)
F20 0.060(4) 0.207(18) 0.069(7) -0.074(9) 0.004(3) 0.010(5)
C03I 0.0483(14) 0.0521(15) 0.0391(12) 0.0052(11) 0.0117(11) 0.0012(12)
C03J 0.0601(16) 0.0359(13) 0.0441(13) 0.0039(10) 0.0056(12) -0.0118(12)
C03K 0.0647(17) 0.0307(12) 0.0529(15) -0.0019(11) 0.0076(13) 0.0088(12)
C03L 0.0608(16) 0.0549(16) 0.0475(14) -0.0057(12) 0.0257(13) 0.0158(13)
C03M 0.0365(12) 0.0596(17) 0.0506(14) -0.0146(12) 0.0175(11) -0.0032(12)
C03N 0.0527(14) 0.0380(13) 0.0495(14) 0.0007(11) 0.0175(12) -0.0041(11)
C03O 0.0738(18) 0.0415(14) 0.0439(14) 0.0079(11) 0.0213(13) 0.0111(13)
C03P 0.0518(15) 0.0458(15) 0.0539(15) -0.0008(12) 0.0150(12) 0.0079(12)
B2 0.0283(11) 0.0295(12) 0.0278(11) -0.0007(9) 0.0082(9) 0.0004(9)
C03R 0.0611(16) 0.0535(16) 0.0512(15) 0.0034(12) 0.0181(13) 0.0183(13)
C03S 0.0476(13) 0.0446(12) 0.0518(12) -0.0087(10) 0.0094(10) -0.0024(10)
F8 0.249(9) 0.0443(15) 0.0545(19) -0.0200(13) 0.075(3) -0.029(2)
C03U 0.0603(16) 0.0569(17) 0.0507(15) 0.0183(13) 0.0196(13) 0.0012(14)
C10 0.088(5) 0.047(4) 0.033(3) 0.003(3) 0.003(3) 0.001(4)
C03W 0.091(2) 0.0486(16) 0.0410(14) -0.0042(12) 0.0270(14) 0.0022(15)
C03X 0.0533(15) 0.0421(14) 0.0632(17) -0.0044(12) 0.0121(13) 0.0169(12)
C03Y 0.0692(17) 0.0449(15) 0.0416(13) 0.0120(11) 0.0190(13) 0.0042(13)
C03Z 0.076(2) 0.0577(19) 0.072(2) 0.0098(15) 0.0334(17) 0.0047(16)
C040 0.077(2) 0.0469(15) 0.0442(14) -0.0072(12) 0.0212(13) 0.0109(14)
B041 0.0407(13) 0.0329(13) 0.0300(11) -0.0012(10) 0.0142(10) 0.0024(10)
C042 0.0505(15) 0.0533(16) 0.0490(14) 0.0068(12) 0.0086(12) -0.0106(13)
C8 0.058(4) 0.110(7) 0.030(3) -0.012(3) 0.006(3) 0.026(5)
C044 0.114(3) 0.0399(15) 0.0570(17) 0.0148(13) 0.0362(18) 0.0190(17)
C045 0.079(2) 0.0551(18) 0.0599(18) -0.0188(14) 0.0200(16) 0.0129(16)
C046 0.0675(19) 0.0560(18) 0.0655(19) 0.0122(15) 0.0166(15) 0.0082(15)
C0 0.055(2) 0.054(3) 0.057(4) -0.002(2) 0.023(2) -0.022(2)
C048 0.085(2) 0.0550(17) 0.0503(16) -0.0147(13) 0.0195(15) -0.0232(16)
C049 0.118(3) 0.071(2) 0.0332(14) -0.0075(14) 0.0300(16) -0.019(2)
C2 0.113(7) 0.039(2) 0.054(4) 0.016(3) 0.036(4) 0.008(3)
C04B 0.078(2) 0.066(2) 0.0591(18) -0.0077(15) 0.0252(16) 0.0124(17)
C4 0.130(4) 0.0451(19) 0.0377(18) -0.0030(18) 0.039(2) -0.009(3)
F2 0.249(15) 0.055(3) 0.121(7) 0.042(4) 0.121(9) 0.016(5)
C04E 0.100(3) 0.062(2) 0.0603(19) -0.0242(16) 0.0300(18) 0.0018(19)
F13 0.068(3) 0.115(5) 0.212(11) 0.039(6) 0.033(4) 0.041(3)
F14 0.152(6) 0.060(2) 0.092(3) -0.0047(19) 0.017(3) 0.060(3)
C04H 0.088(2) 0.106(3) 0.0362(14) 0.0047(16) 0.0332(15) 0.044(2)
F38B 0.105(5) 0.070(3) 0.088(4) -0.032(3) 0.042(4) -0.052(3)
C04J 0.088(3) 0.064(2) 0.085(3) -0.0208(19) -0.003(2) 0.0160(19)
C04K 0.121(3) 0.079(2) 0.0427(16) 0.0075(15) 0.0326(18) 0.011(2)
B04L 0.091(2) 0.0370(15) 0.0315(13) 0.0043(11) 0.0274(15) 0.0079(15)
C04M 0.138(4) 0.076(3) 0.069(2) 0.025(2) 0.029(3) 0.009(3)
C6 0.074(3) 0.061(3) 0.064(3) 0.0095(18) 0.020(3) 0.029(2)
C04O 0.174(5) 0.0479(19) 0.066(2) 0.0068(16) 0.049(3) 0.000(2)
C04P 0.074(2) 0.092(3) 0.081(2) -0.021(2) 0.0227(19) 0.016(2)
F40B 0.0420(19) 0.106(4) 0.114(5) 0.035(4) 0.011(2) -0.018(2)
C04R 0.105(3) 0.081(3) 0.131(4) 0.001(3) 0.066(3) 0.007(2)
C04S 0.078(2) 0.099(3) 0.106(3) -0.030(2) 0.039(2) -0.025(2)
C12 0.064(3) 0.176(11) 0.113(8) -0.074(8) 0.056(4) -0.026(5)
C04U 0.071(3) 0.156(5) 0.110(4) -0.030(3) 0.024(2) 0.024(3)
C04V 0.146(5) 0.099(4) 0.126(4) -0.006(3) 0.053(4) -0.008(3)
C04W 0.219(8) 0.163(6) 0.090(4) 0.056(4) 0.073(4) 0.056(6)
C13 0.071(6) 0.183(11) 0.179(18) -0.053(11) 0.021(8) -0.040(6)
F39A 0.071(4) 0.155(7) 0.056(3) 0.010(4) 0.036(3) -0.039(4)
C1 0.057(2) 0.073(4) 0.041(3) 0.005(3) 0.022(2) -0.025(2)
F38A 0.116(7) 0.191(10) 0.065(3) -0.049(6) 0.055(4) -0.107(8)
F40A 0.039(2) 0.095(3) 0.164(9) 0.015(3) 0.032(3) -0.016(2)
F3 0.068(3) 0.047(3) 0.182(6) -0.009(4) 0.042(3) 0.0111(18)
F4 0.062(2) 0.047(2) 0.172(8) 0.006(4) 0.004(3) -0.0122(19)
C3 0.048(2) 0.0369(17) 0.071(3) 0.017(2) 0.008(2) 0.0049(17)
F5 0.173(7) 0.040(2) 0.080(2) 0.0266(18) -0.013(3) 0.012(3)
F9 0.113(6) 0.075(5) 0.035(3) -0.003(4) 0.013(4) -0.014(4)
F10 0.109(6) 0.157(14) 0.110(8) -0.078(10) 0.057(5) -0.005(6)
F11 0.113(7) 0.060(4) 0.043(3) -0.022(3) 0.032(4) -0.021(4)
C5 0.093(5) 0.056(4) 0.032(3) -0.005(3) 0.035(3) -0.009(3)
F15 0.208(8) 0.155(8) 0.188(12) 0.084(8) 0.114(9) 0.133(6)
F16 0.112(5) 0.199(10) 0.085(5) 0.013(5) 0.009(3) 0.096(5)
F17 0.161(10) 0.168(11) 0.077(4) 0.009(4) 0.028(4) 0.127(9)
C7 0.130(5) 0.129(7) 0.062(4) 0.018(4) 0.023(4) 0.089(5)
F1A 0.136(3) 0.098(3) 0.042(2) -0.0127(19) 0.007(2) 0.072(3)
F1B 0.159(6) 0.090(3) 0.0332(16) 0.0007(14) -0.023(2) 0.059(3)
F1C 0.137(3) 0.104(3) 0.061(2) -0.037(2) 0.010(2) -0.030(2)
C9 0.081(4) 0.059(2) 0.0321(17) 0.0008(15) -0.0023(19) 0.0331(16)
F1D 0.0608(19) 0.127(3) 0.0515(19) 0.0115(18) 0.0075(13) 0.0272(18)
F1E 0.104(3) 0.0872(19) 0.0314(13) 0.0011(12) -0.0028(14) -0.0296(17)
F1F 0.0735(18) 0.219(7) 0.0299(13) 0.009(2) 0.0267(12) -0.017(3)
C11 0.0553(18) 0.065(3) 0.0291(13) 0.0139(16) 0.0187(11) 0.0011(14)
C14 0.121(7) 0.098(6) 0.040(4) -0.019(4) -0.003(4) -0.046(5)
C15 0.070(6) 0.106(6) 0.103(8) 0.011(5) 0.032(5) -0.016(4)
F01O 0.061(5) 0.083(7) 0.149(13) -0.069(8) 0.015(7) -0.013(5)
F24 0.050(5) 0.164(15) 0.062(4) 0.012(4) 0.020(4) 0.010(7)
F02Z 0.057(5) 0.077(5) 0.115(11) 0.031(7) 0.019(6) 0.017(4)

loop_
_atom_type_symbol
_atom_type_description
_atom_type_scat_dispersion_real
_atom_type_scat_dispersion_imag
_atom_type_scat_source
C C 0.0181 0.0091 'International Tables Vol C Tables 4.2.6.8 and 6.1.1.4'
H H 0.0000 0.0000 'International Tables Vol C Tables 4.2.6.8 and 6.1.1.4'
B B 0.0090 0.0039 'International Tables Vol C Tables 4.2.6.8 and 6.1.1.4'
F F 0.0727 0.0534 'International Tables Vol C Tables 4.2.6.8 and 6.1.1.4'
N N 0.0311 0.0180 'International Tables Vol C Tables 4.2.6.8 and 6.1.1.4'

loop_
_geom_angle_atom_site_label_1
_geom_angle_atom_site_label_2
_geom_angle_atom_site_label_3
_geom_angle
_geom_angle_site_symmetry_1
_geom_angle_site_symmetry_3
_geom_angle_publ_flag
B2 F001 B1 163.54(14) . . ?
B041 F002 B04L 142.85(15) . . ?
C10 F21 F23 70(2) . . ?
C02P N00Q C031 105.74(17) . . ?
C02P N00Q C03E 111.4(2) . . ?
C031 N00Q C03E 110.9(2) . . ?
C03A N00Q C02P 111.1(2) . . ?
C03A N00Q C031 110.9(2) . . ?
C03A N00Q C03E 106.9(2) . . ?
C01A C00T B1 118.93(18) . . ?
C01C C00T C01A 116.96(19) . . ?
C01C C00T B1 123.87(19) . . ?
C016 C00U C00X 142.32(19) . . ?
C016 C00U C017 126.82(19) . . ?
C017 C00U C00X 90.80(17) . . ?
C00Y C00V C00Z 117.11(18) . . ?
C00Y C00V B1 122.94(18) . . ?
C00Z C00V B1 119.90(17) . . ?
C011 C00X C00U 142.23(19) . . ?
C011 C00X C01G 126.6(2) . . ?
C01G C00X C00U 90.92(17) . . ?
C00V C00Y H00Y 119.4 . . ?
C01D C00Y C00V 121.11(19) . . ?
C01D C00Y H00Y 119.4 . . ?
C00V C00Z H00Z 119.2 . . ?
C010 C00Z C00V 121.57(19) . . ?
C010 C00Z H00Z 119.2 . . ?
C00Z C010 C036 120.0(2) . . ?
C01E C010 C00Z 120.5(2) . . ?
C01E C010 C036 119.40(19) . . ?
C00X C011 C028 111.88(19) . . ?
C00X C011 B2 120.89(18) . . ?
C028 C011 B2 127.15(19) . . ?
C014 C012 C01W 116.45(19) . . ?
C014 C012 B2 118.32(18) . . ?
C01W C012 B2 125.19(19) . . ?
C012 C014 H014 119.1 . . ?
C01H C014 C012 121.8(2) . . ?
C01H C014 H014 119.1 . . ?
C00U C016 C01I 111.77(18) . . ?
C00U C016 B1 120.53(18) . . ?
C01I C016 B1 127.60(18) . . ?
C00U C017 C01G 89.24(16) . . ?
C025 C017 C00U 120.3(2) . . ?
C025 C017 C01G 150.4(2) . . ?
C01H C018 H018 121.0 . . ?
C01J C018 H018 121.0 . . ?
C01J C018 C01H 118.0(2) . . ?
C02N N019 C048 110.4(2) . . ?
C03W N019 C02N 106.35(19) . . ?
C03W N019 C048 110.5(2) . . ?
C040 N019 C02N 111.4(2) . . ?
C040 N019 C03W 111.3(2) . . ?
C040 N019 C048 107.0(2) . . ?
C00T C01A H01A 119.2 . . ?
C02B C01A C00T 121.7(2) . . ?
C02B C01A H01A 119.2 . . ?
C01P C01B C01Q 116.9(2) . . ?
C01P C01B B2 122.28(19) . . ?
C01Q C01B B2 120.79(19) . . ?
C00T C01C H01C 119.3 . . ?
C029 C01C C00T 121.3(2) . . ?
C029 C01C H01C 119.3 . . ?
C00Y C01D C03D 119.1(2) . . ?
C01E C01D C00Y 120.9(2) . . ?
C01E C01D C03D 120.0(2) . . ?
C010 C01E H01E 120.6 . . ?
C01D C01E C010 118.76(19) . . ?
C01D C01E H01E 120.6 . . ?
C027 C01F C01K 91.18(19) . . ?
C02A C01F C01K 142.9(2) . . ?
C02A C01F C027 125.8(2) . . ?
C00X C01G C017 89.03(16) . . ?
C026 C01G C00X 120.7(2) . . ?
C026 C01G C017 150.0(2) . . ?
C014 C01H C03M 119.3(2) . . ?
C018 C01H C014 121.0(2) . . ?
C018 C01H C03M 119.7(2) . . ?
C016 C01I H01I 118.6 . . ?
C01X C01I C016 122.8(2) . . ?
C01X C01I H01I 118.6 . . ?
C018 C01J C01W 121.2(2) . . ?
C018 C01J C038 119.3(2) . . ?
C01W C01J C038 119.4(2) . . ?
C022 C01K C01F 143.0(2) . . ?
C022 C01K C02F 126.6(2) . . ?
C02F C01K C01F 90.39(19) . . ?
C01Y C01L H01L 118.9 . . ?
C02I C01L H01L 118.9 . . ?
C02I C01L C01Y 122.3(2) . . ?
C01O C01M H01M 118.9 . . ?
C01O C01M C01T 122.2(2) . . ?
C01T C01M H01M 118.9 . . ?
C01M C01O C01Z 116.4(2) . . ?
C01M C01O B041 121.50(19) . . ?
C01Z C01O B041 122.1(2) . . ?
C01B C01P H01P 119.2 . . ?
C01B C01P C02W 121.5(2) . . ?
C02W C01P H01P 119.2 . . ?
C01B C01Q H01Q 119.4 . . ?
C032 C01Q C01B 121.2(2) . . ?
C032 C01Q H01Q 119.4 . . ?
C024 C01R H01R 119.4 . . ?
C024 C01R C02H 121.1(2) . . ?
C02H C01R H01R 119.4 . . ?
C01M C01T C03N 119.1(2) . . ?
C02G C01T C01M 120.6(2) . . ?
C02G C01T C03N 120.3(2) . . ?
C012 C01W H01W 119.3 . . ?
C01J C01W C012 121.4(2) . . ?
C01J C01W H01W 119.3 . . ?
C01I C01X H01X 118.3 . . ?
C01I C01X C025 123.3(2) . . ?
C025 C01X H01X 118.3 . . ?
C01L C01Y B041 119.96(19) . . ?
C020 C01Y C01L 116.0(2) . . ?
C020 C01Y B041 124.0(2) . . ?
C01O C01Z H01Z 119.3 . . ?
C030 C01Z C01O 121.4(2) . . ?
C030 C01Z H01Z 119.3 . . ?
C01Y C020 H020 119.2 . . ?
C023 C020 C01Y 121.7(2) . . ?
C023 C020 H020 119.2 . . ?
C01K C022 C03C 111.3(2) . . ?
C01K C022 B041 121.1(2) . . ?
C03C C022 B041 127.5(2) . . ?
C020 C023 C03G 119.2(2) . . ?
C02D C023 C020 121.0(2) . . ?
C02D C023 C03G 119.8(2) . . ?
C01R C024 C02L 117.3(2) . . ?
C01R C024 B04L 121.3(2) . . ?
C02L C024 B04L 121.5(2) . . ?
C017 C025 C01X 114.9(2) . . ?
C017 C025 H025 122.6 . . ?
C01X C025 H025 122.6 . . ?
C01G C026 H026 122.6 . . ?
C01G C026 C02R 114.9(2) . . ?
C02R C026 H026 122.6 . . ?
C01F C027 C02F 89.10(19) . . ?
C03J C027 C01F 121.0(2) . . ?
C03J C027 C02F 149.8(2) . . ?
C011 C028 H028 118.6 . . ?
C02R C028 C011 122.7(2) . . ?
C02R C028 H028 118.6 . . ?
C01C C029 C10 115.2(14) . . ?
C01C C029 C11 120.4(4) . . ?
C02O C029 C01C 121.2(2) . . ?
C02O C029 C10 123.6(14) . . ?
C02O C029 C11 118.5(4) . . ?
C01F C02A C03I 112.3(2) . . ?
C01F C02A B04L 120.5(2) . . ?
C03I C02A B04L 126.7(2) . . ?
C01A C02B C0 115.0(6) . . ?
C01A C02B C1 123.2(5) . . ?
C02O C02B C01A 120.5(2) . . ?
C02O C02B C0 124.5(6) . . ?
C02O C02B C1 116.3(5) . . ?
F21 F23 C10 54.6(19) . . ?
C023 C02D H02D 120.8 . . ?
C023 C02D C02I 118.4(2) . . ?
C02I C02D H02D 120.8 . . ?
C01K C02F C027 89.31(19) . . ?
C03K C02F C01K 121.0(2) . . ?
C03K C02F C027 149.6(2) . . ?
C01T C02G H02G 120.9 . . ?
C01T C02G C030 118.1(2) . . ?
C030 C02G H02G 120.9 . . ?
C01R C02H C049 118.0(2) . . ?
C02V C02H C01R 120.5(2) . . ?
C02V C02H C049 121.6(2) . . ?
C01L C02I C02D 120.5(2) . . ?
C01L C02I C03S 120.1(2) . . ?
C02D C02I C03S 119.4(2) . . ?
C02W C02J H02J 120.8 . . ?
C02W C02J C032 118.5(2) . . ?
C032 C02J H02J 120.8 . . ?
C024 C02L H02L 119.1 . . ?
C02U C02L C024 121.7(2) . . ?
C02U C02L H02L 119.1 . . ?
C02Z C02M C035 116.8(2) . . ?
C02Z C02M B04L 124.0(2) . . ?
C035 C02M B04L 119.2(2) . . ?
N019 C02N H02A 108.3 . . ?
N019 C02N H02B 108.3 . . ?
H02A C02N H02B 107.4 . . ?
C02T C02N N019 116.1(2) . . ?
C02T C02N H02A 108.3 . . ?
C02T C02N H02B 108.3 . . ?
C029 C02O C02B 118.3(2) . . ?
C029 C02O H02O 120.8 . . ?
C02B C02O H02O 120.8 . . ?
N00Q C02P H02F 108.2 . . ?
N00Q C02P H02H 108.2 . . ?
H02F C02P H02H 107.4 . . ?
C03O C02P N00Q 116.2(2) . . ?
C03O C02P H02F 108.2 . . ?
C03O C02P H02H 108.2 . . ?
C026 C02R H02R 118.4 . . ?
C028 C02R C026 123.2(2) . . ?
C028 C02R H02R 118.4 . . ?
C02N C02T H02C 109.7 . . ?
C02N C02T H02E 109.7 . . ?
C02N C02T C03P 110.0(2) . . ?
H02C C02T H02E 108.2 . . ?
C03P C02T H02C 109.7 . . ?
C03P C02T H02E 109.7 . . ?
C02L C02U C02V 120.3(2) . . ?
C02L C02U C03Y 121.0(2) . . ?
C02V C02U C03Y 118.7(2) . . ?
C02H C02V C02U 119.1(2) . . ?
C02H C02V H02V 120.4 . . ?
C02U C02V H02V 120.4 . . ?
C01P C02W C8 122.6(14) . . ?
C01P C02W C9 118.0(4) . . ?
C02J C02W C01P 120.8(2) . . ?
C02J C02W C8 116.4(13) . . ?
C02J C02W C9 121.1(4) . . ?
C02M C02Z H02Z 119.1 . . ?
C03R C02Z C02M 121.8(2) . . ?
C03R C02Z H02Z 119.1 . . ?
C01Z C030 C4 120.6(5) . . ?
C01Z C030 C5 119.2(10) . . ?
C02G C030 C01Z 121.2(2) . . ?
C02G C030 C4 117.9(4) . . ?
C02G C030 C5 118.7(10) . . ?
N00Q C031 H03F 108.3 . . ?
N00Q C031 H03G 108.3 . . ?
H03F C031 H03G 107.4 . . ?
C039 C031 N00Q 115.79(19) . . ?
C039 C031 H03F 108.3 . . ?
C039 C031 H03G 108.3 . . ?
C01Q C032 C2 117.1(8) . . ?
C01Q C032 C3 121.6(7) . . ?
C02J C032 C01Q 121.1(2) . . ?
C02J C032 C2 121.8(8) . . ?
C02J C032 C3 117.2(6) . . ?
H03H C034 H03M 107.9 . . ?
C039 C034 H03H 109.1 . . ?
C039 C034 H03M 109.1 . . ?
C044 C034 H03H 109.1 . . ?
C044 C034 H03M 109.1 . . ?
C044 C034 C039 112.4(2) . . ?
C02M C035 H035 119.3 . . ?
C03B C035 C02M 121.4(2) . . ?
C03B C035 H035 119.3 . . ?
F004 C036 C010 113.0(2) . . ?
F00E C036 F004 104.9(2) . . ?
F00E C036 C010 111.9(2) . . ?
F00H C036 F004 106.5(2) . . ?
F00H C036 F00E 106.9(2) . . ?
F00H C036 C010 113.0(2) . . ?
F003 C038 F006 104.8(2) . . ?
F003 C038 F00J 107.4(2) . . ?
F003 C038 C01J 112.6(2) . . ?
F006 C038 C01J 112.5(2) . . ?
F00J C038 F006 105.7(2) . . ?
F00J C038 C01J 113.3(2) . . ?
C031 C039 C034 110.4(2) . . ?
C031 C039 H03N 109.6 . . ?
C031 C039 H03O 109.6 . . ?
C034 C039 H03N 109.6 . . ?
C034 C039 H03O 109.6 . . ?
H03N C039 H03O 108.1 . . ?
N00Q C03A H03P 108.3 . . ?
N00Q C03A H03Q 108.3 . . ?
H03P C03A H03Q 107.4 . . ?
C045 C03A N00Q 115.8(2) . . ?
C045 C03A H03P 108.3 . . ?
C045 C03A H03Q 108.3 . . ?
C035 C03B C03L 120.8(2) . . ?
C035 C03B C04H 121.2(3) . . ?
C03L C03B C04H 118.1(2) . . ?
C022 C03C H03C 118.5 . . ?
C03X C03C C022 122.9(3) . . ?
C03X C03C H03C 118.5 . . ?
F007 C03D C01D 112.4(2) . . ?
F00P C03D F007 104.5(2) . . ?
F00P C03D F00S 107.7(3) . . ?
F00P C03D C01D 112.9(2) . . ?
F00S C03D F007 105.3(3) . . ?
F00S C03D C01D 113.4(2) . . ?
N00Q C03E H03R 108.3 . . ?
N00Q C03E H03S 108.3 . . ?
H03R C03E H03S 107.4 . . ?
C03Z C03E N00Q 116.0(2) . . ?
C03Z C03E H03R 108.3 . . ?
C03Z C03E H03S 108.3 . . ?
C00T B1 F001 104.66(15) . . ?
C00V B1 F001 102.15(15) . . ?
C00V B1 C00T 114.26(17) . . ?
C016 B1 F001 105.27(15) . . ?
C016 B1 C00T 111.25(17) . . ?
C016 B1 C00V 117.48(17) . . ?
F008 C03G C023 112.5(2) . . ?
F009 C03G F008 106.5(2) . . ?
F009 C03G C023 112.1(2) . . ?
F00A C03G F008 106.2(2) . . ?
F00A C03G F009 106.0(3) . . ?
F00A C03G C023 113.0(2) . . ?
C02A C03I H03I 118.6 . . ?
C042 C03I C02A 122.8(3) . . ?
C042 C03I H03I 118.6 . . ?
C027 C03J H03J 122.6 . . ?
C027 C03J C042 114.8(2) . . ?
C042 C03J H03J 122.6 . . ?
C02F C03K H03K 122.6 . . ?
C02F C03K C03X 114.8(2) . . ?
C03X C03K H03K 122.6 . . ?
C03B C03L H03L 120.7 . . ?
C03R C03L C03B 118.7(2) . . ?
C03R C03L H03L 120.7 . . ?
F005 C03M F00F 105.7(2) . . ?
F005 C03M F00N 107.0(2) . . ?
F005 C03M C01H 112.7(2) . . ?
F00F C03M C01H 112.4(2) . . ?
F00N C03M F00F 105.8(2) . . ?
F00N C03M C01H 112.7(2) . . ?
F00B C03N F00C 105.3(2) . . ?
F00B C03N C01T 113.5(2) . . ?
F00C C03N C01T 112.4(2) . . ?
F00L C03N F00B 107.1(2) . . ?
F00L C03N F00C 105.7(2) . . ?
F00L C03N C01T 112.2(2) . . ?
C02P C03O H03T 109.7 . . ?
C02P C03O H03U 109.7 . . ?
C02P C03O C03U 110.0(2) . . ?
H03T C03O H03U 108.2 . . ?
C03U C03O H03T 109.7 . . ?
C03U C03O H03U 109.7 . . ?
C02T C03P H03A 109.1 . . ?
C02T C03P H03B 109.1 . . ?
H03A C03P H03B 107.9 . . ?
C046 C03P C02T 112.4(2) . . ?
C046 C03P H03A 109.1 . . ?
C046 C03P H03B 109.1 . . ?
C011 B2 F001 104.89(16) . . ?
C011 B2 C012 112.78(17) . . ?
C011 B2 C01B 116.32(17) . . ?
C012 B2 F001 105.32(15) . . ?
C012 B2 C01B 112.87(17) . . ?
C01B B2 F001 103.16(16) . . ?
C02Z C03R C6 121.7(6) . . ?
C02Z C03R C7 117.4(8) . . ?
C03L C03R C02Z 120.5(3) . . ?
C03L C03R C6 117.5(6) . . ?
C03L C03R C7 121.2(8) . . ?
F01N C03S C02I 111.4(2) . . ?
F01N C03S F02Y 103.8(3) . . ?
F021 C03S F01N 108.7(3) . . ?
F021 C03S C02I 113.2(2) . . ?
F021 C03S F02Y 108.1(3) . . ?
F02Y C03S C02I 111.0(3) . . ?
F01O C03S C02I 118.2(6) . . ?
F01O C03S F24 104.7(12) . . ?
F01O C03S F02Z 102.7(10) . . ?
F24 C03S C02I 115.6(5) . . ?
F02Z C03S C02I 114.2(5) . . ?
F02Z C03S F24 98.9(9) . . ?
C03O C03U H03V 108.8 . . ?
C03O C03U H03W 108.8 . . ?
H03V C03U H03W 107.7 . . ?
C04K C03U C03O 113.6(3) . . ?
C04K C03U H03V 108.8 . . ?
C04K C03U H03W 108.8 . . ?
F21 C10 C029 114(3) . . ?
F21 C10 F23 55.1(19) . . ?
F22 C10 F21 132.0(18) . . ?
F22 C10 C029 111(3) . . ?
F22 C10 F23 101(3) . . ?
F23 C10 C029 100.6(19) . . ?
N019 C03W H03D 108.3 . . ?
N019 C03W H03E 108.3 . . ?
H03D C03W H03E 107.4 . . ?
C04O C03W N019 115.9(2) . . ?
C04O C03W H03D 108.3 . . ?
C04O C03W H03E 108.3 . . ?
C03C C03X C03K 123.3(3) . . ?
C03C C03X H03X 118.4 . . ?
C03K C03X H03X 118.4 . . ?
F00D C03Y C02U 112.5(2) . . ?
F00K C03Y F00D 104.9(2) . . ?
F00K C03Y C02U 111.5(2) . . ?
F00M C03Y F00D 106.9(3) . . ?
F00M C03Y F00K 107.2(3) . . ?
F00M C03Y C02U 113.4(2) . . ?
C03E C03Z H03Y 108.6 . . ?
C03E C03Z H 108.6 . . ?
C03E C03Z C04R 114.7(3) . . ?
H03Y C03Z H 107.6 . . ?
C04R C03Z H03Y 108.6 . . ?
C04R C03Z H 108.6 . . ?
N019 C040 H04A 108.4 . . ?
N019 C040 H04B 108.4 . . ?
H04A C040 H04B 107.5 . . ?
C04B C040 N019 115.4(2) . . ?
C04B C040 H04A 108.4 . . ?
C04B C040 H04B 108.4 . . ?
F002 B041 C01O 106.96(17) . . ?
C01Y B041 F002 104.08(16) . . ?
C01Y B041 C01O 111.45(19) . . ?
C022 B041 F002 107.19(18) . . ?
C022 B041 C01O 113.65(18) . . ?
C022 B041 C01Y 112.77(19) . . ?
C03I C042 C03J 123.1(3) . . ?
C03I C042 H042 118.4 . . ?
C03J C042 H042 118.4 . . ?
F18 C8 C02W 121(2) . . ?
F18 C8 F19 72.2(17) . . ?
F18 C8 F20 124.5(18) . . ?
F19 C8 C02W 111.6(18) . . ?
F20 C8 C02W 112.0(17) . . ?
F20 C8 F19 105(2) . . ?
C034 C044 H04Z 109.5 . . ?
C034 C044 HA 109.5 . . ?
C034 C044 HB 109.5 . . ?
H04Z C044 HA 109.5 . . ?
H04Z C044 HB 109.5 . . ?
HA C044 HB 109.5 . . ?
C03A C045 H04 109.1 . . ?
C03A C045 HC 109.1 . . ?
H04 C045 HC 107.8 . . ?
C04E C045 C03A 112.6(3) . . ?
C04E C045 H04 109.1 . . ?
C04E C045 HC 109.1 . . ?
C03P C046 H04C 109.5 . . ?
C03P C046 H04D 109.5 . . ?
C03P C046 H04E 109.5 . . ?
H04C C046 H04D 109.5 . . ?
H04C C046 H04E 109.5 . . ?
H04D C046 H04E 109.5 . . ?
C02B C0 F39B 101.2(9) . . ?
F38B C0 F39B 83.9(9) . . ?
F38B C0 C02B 106.4(11) . . ?
F40B C0 F39B 135.3(10) . . ?
F40B C0 C02B 118.4(9) . . ?
F40B C0 F38B 102.5(12) . . ?
N019 C048 H04F 108.3 . . ?
N019 C048 H04G 108.3 . . ?
H04F C048 H04G 107.4 . . ?
C04S C048 N019 115.8(3) . . ?
C04S C048 H04F 108.3 . . ?
C04S C048 H04G 108.3 . . ?
F00I C049 F42 106.1(3) . . ?
F00I C049 C02H 113.0(3) . . ?
F42 C049 C02H 111.7(3) . . ?
F41 C049 F00I 106.2(3) . . ?
F41 C049 F42 106.8(4) . . ?
F41 C049 C02H 112.6(3) . . ?
F0 C2 C032 108.2(13) . . ?
F1 C2 F0 82.4(14) . . ?
F1 C2 C032 116.9(12) . . ?
F2 C2 F0 130.1(12) . . ?
F2 C2 C032 113.5(13) . . ?
F2 C2 F1 101.3(15) . . ?
C040 C04B H04H 109.5 . . ?
C040 C04B H04I 109.5 . . ?
C040 C04B C04P 110.6(3) . . ?
H04H C04B H04I 108.1 . . ?
C04P C04B H04H 109.5 . . ?
C04P C04B H04I 109.5 . . ?
F6 C4 F7 99.3(8) . . ?
F6 C4 C030 111.9(7) . . ?
F6 C4 F8 109.5(7) . . ?
F7 C4 C030 115.0(6) . . ?
F7 C4 F8 106.5(7) . . ?
F8 C4 C030 113.5(6) . . ?
C045 C04E H1 107.9 . . ?
C045 C04E HD 107.9 . . ?
H1 C04E HD 107.2 . . ?
C04J C04E C045 117.7(3) . . ?
C04J C04E H1 107.9 . . ?
C04J C04E HD 107.9 . . ?
F00G C04H F013 104.8(3) . . ?
F00G C04H C03B 113.5(2) . . ?
F013 C04H C03B 111.3(3) . . ?
F01U C04H F00G 108.6(3) . . ?
F01U C04H F013 104.7(3) . . ?
F01U C04H C03B 113.2(3) . . ?
C04E C04J H2 109.5 . . ?
C04E C04J HE 109.5 . . ?
C04E C04J HF 109.5 . . ?
H2 C04J HE 109.5 . . ?
H2 C04J HF 109.5 . . ?
HE C04J HF 109.5 . . ?
C03U C04K H3 109.5 . . ?
C03U C04K HG 109.5 . . ?
C03U C04K HH 109.5 . . ?
H3 C04K HG 109.5 . . ?
H3 C04K HH 109.5 . . ?
HG C04K HH 109.5 . . ?
C024 B04L F002 100.1(2) . . ?
C024 B04L C02M 117.8(2) . . ?
C02A B04L F002 103.4(2) . . ?
C02A B04L C024 115.8(2) . . ?
C02A B04L C02M 116.4(2) . . ?
C02M B04L F002 98.3(2) . . ?
H04J C04M H04K 107.6 . . ?
C04O C04M H04J 108.7 . . ?
C04O C04M H04K 108.7 . . ?
C04W C04M H04J 108.7 . . ?
C04W C04M H04K 108.7 . . ?
C04W C04M C04O 114.0(5) . . ?
F12 C6 C03R 111.2(8) . . ?
F13 C6 F12 102.6(9) . . ?
F13 C6 C03R 113.3(7) . . ?
F14 C6 F12 101.5(7) . . ?
F14 C6 C03R 117.2(8) . . ?
F14 C6 F13 109.4(8) . . ?
C03W C04O C04M 110.8(3) . . ?
C03W C04O H04L 109.5 . . ?
C03W C04O H04M 109.5 . . ?
C04M C04O H04L 109.5 . . ?
C04M C04O H04M 109.5 . . ?
H04L C04O H04M 108.1 . . ?
C04B C04P H04N 108.7 . . ?
C04B C04P H04O 108.7 . . ?
H04N C04P H04O 107.6 . . ?
C04U C04P C04B 114.1(3) . . ?
C04U C04P H04N 108.7 . . ?
C04U C04P H04O 108.7 . . ?
C03Z C04R H4 108.5 . . ?
C03Z C04R HI 108.5 . . ?
H4 C04R HI 107.5 . . ?
C04V C04R C03Z 115.1(5) . . ?
C04V C04R H4 108.5 . . ?
C04V C04R HI 108.5 . . ?
C048 C04S H04R 107.2 . . ?
C048 C04S H04S 107.2 . . ?
C048 C04S H04P 110.0 . . ?
C048 C04S H04Q 110.0 . . ?
C048 C04S C14 108.4(7) . . ?
H04R C04S H04S 106.8 . . ?
H04P C04S H04Q 108.4 . . ?
C12 C04S C048 120.5(6) . . ?
C12 C04S H04R 107.2 . . ?
C12 C04S H04S 107.2 . . ?
C14 C04S H04P 110.0 . . ?
C14 C04S H04Q 110.0 . . ?
C04S C12 H12A 109.1 . . ?
C04S C12 H12B 109.1 . . ?
H12A C12 H12B 107.9 . . ?
C13 C12 C04S 112.3(12) . . ?
C13 C12 H12A 109.1 . . ?
C13 C12 H12B 109.1 . . ?
C04P C04U H04T 109.5 . . ?
C04P C04U H04U 109.5 . . ?
C04P C04U H04V 109.5 . . ?
H04T C04U H04U 109.5 . . ?
H04T C04U H04V 109.5 . . ?
H04U C04U H04V 109.5 . . ?
C04R C04V H5 109.5 . . ?
C04R C04V HJ 109.5 . . ?
C04R C04V HK 109.5 . . ?
H5 C04V HJ 109.5 . . ?
H5 C04V HK 109.5 . . ?
HJ C04V HK 109.5 . . ?
C04M C04W H04W 109.5 . . ?
C04M C04W H04X 109.5 . . ?
C04M C04W H04Y 109.5 . . ?
H04W C04W H04X 109.5 . . ?
H04W C04W H04Y 109.5 . . ?
H04X C04W H04Y 109.5 . . ?
F39A C1 C02B 125.7(12) . . ?
F39A C1 F38A 117.1(12) . . ?
F39A C1 F40A 70.3(14) . . ?
F38A C1 C02B 115.0(12) . . ?
F38A C1 F40A 106.9(10) . . ?
F40A C1 C02B 108.2(11) . . ?
F3 C3 C032 118.3(11) . . ?
F3 C3 F4 116.7(11) . . ?
F3 C3 F5 83.7(10) . . ?
F4 C3 C032 111.7(8) . . ?
F4 C3 F5 109.0(10) . . ?
F5 C3 C032 114.2(10) . . ?
F9 C5 C030 114.9(16) . . ?
F9 C5 F10 117.9(16) . . ?
F10 C5 C030 108.1(12) . . ?
F11 C5 C030 115.7(14) . . ?
F11 C5 F9 95.6(11) . . ?
F11 C5 F10 103.9(16) . . ?
F15 C7 C03R 112.4(17) . . ?
F15 C7 F16 104.1(18) . . ?
F15 C7 F17 108.4(16) . . ?
F16 C7 C03R 117.0(14) . . ?
F16 C7 F17 101.3(16) . . ?
F17 C7 C03R 112.7(13) . . ?
F1A C9 C02W 111.5(8) . . ?
F1A C9 F1C 95.4(7) . . ?
F1B C9 C02W 114.8(7) . . ?
F1B C9 F1A 115.4(7) . . ?
F1B C9 F1C 105.0(8) . . ?
F1C C9 C02W 113.0(6) . . ?
F1D C11 C029 111.7(8) . . ?
F1D C11 F1E 92.7(6) . . ?
F1E C11 C029 111.5(6) . . ?
F1F C11 C029 116.5(6) . . ?
F1F C11 F1D 116.0(8) . . ?
F1F C11 F1E 105.5(9) . . ?
C04S C14 H14A 109.7 . . ?
C04S C14 H14B 109.7 . . ?
C04S C14 C15 109.7(8) . . ?
H14A C14 H14B 108.2 . . ?
C15 C14 H14A 109.7 . . ?
C15 C14 H14B 109.7 . . ?
C14 C15 H15A 109.5 . . ?
C14 C15 H15B 109.5 . . ?
C14 C15 H15C 109.5 . . ?
H15A C15 H15B 109.5 . . ?
H15A C15 H15C 109.5 . . ?
H15B C15 H15C 109.5 . . ?

loop_
_geom_bond_atom_site_label_1
_geom_bond_atom_site_label_2
_geom_bond_distance
_geom_bond_site_symmetry_2
_geom_bond_publ_flag
F001 B1 1.656(2) . ?
F001 B2 1.642(3) . ?
F002 B041 1.623(3) . ?
F002 B04L 1.914(4) . ?
F003 C038 1.325(3) . ?
F004 C036 1.333(3) . ?
F005 C03M 1.323(3) . ?
F006 C038 1.341(3) . ?
F007 C03D 1.342(3) . ?
F008 C03G 1.342(3) . ?
F009 C03G 1.337(3) . ?
F00A C03G 1.336(3) . ?
F00B C03N 1.332(3) . ?
F00C C03N 1.337(3) . ?
F00D C03Y 1.338(3) . ?
F00E C036 1.330(3) . ?
F00F C03M 1.336(4) . ?
F00G C04H 1.325(4) . ?
F00H C036 1.325(3) . ?
F00I C049 1.336(3) . ?
F00J C038 1.328(3) . ?
F00K C03Y 1.331(3) . ?
F00L C03N 1.324(3) . ?
F00M C03Y 1.323(3) . ?
F00N C03M 1.335(3) . ?
F21 F23 1.28(3) . ?
F21 C10 1.27(5) . ?
F00P C03D 1.315(4) . ?
N00Q C02P 1.522(3) . ?
N00Q C031 1.525(3) . ?
N00Q C03A 1.520(3) . ?
N00Q C03E 1.530(4) . ?
F18 C8 1.18(3) . ?
F00S C03D 1.317(3) . ?
C00T C01A 1.400(3) . ?
C00T C01C 1.395(3) . ?
C00T B1 1.611(3) . ?
C00U C00X 1.487(3) . ?
C00U C016 1.367(3) . ?
C00U C017 1.419(3) . ?
C00V C00Y 1.395(3) . ?
C00V C00Z 1.401(3) . ?
C00V B1 1.610(3) . ?
F39B C0 1.554(18) . ?
C00X C011 1.366(3) . ?
C00X C01G 1.420(3) . ?
C00Y H00Y 0.9500 . ?
C00Y C01D 1.395(3) . ?
C00Z H00Z 0.9500 . ?
C00Z C010 1.387(3) . ?
C010 C01E 1.386(3) . ?
C010 C036 1.499(3) . ?
C011 C028 1.429(3) . ?
C011 B2 1.604(3) . ?
C012 C014 1.400(3) . ?
C012 C01W 1.401(3) . ?
C012 B2 1.611(3) . ?
F013 C04H 1.365(5) . ?
C014 H014 0.9500 . ?
C014 C01H 1.392(3) . ?
F22 C10 1.23(5) . ?
C016 C01I 1.431(3) . ?
C016 B1 1.597(3) . ?
C017 C01G 1.529(3) . ?
C017 C025 1.375(3) . ?
C018 H018 0.9500 . ?
C018 C01H 1.387(3) . ?
C018 C01J 1.381(3) . ?
N019 C02N 1.526(3) . ?
N019 C03W 1.525(3) . ?
N019 C040 1.505(4) . ?
N019 C048 1.535(4) . ?
C01A H01A 0.9500 . ?
C01A C02B 1.394(3) . ?
C01B C01P 1.396(3) . ?
C01B C01Q 1.402(3) . ?
C01B B2 1.613(3) . ?
C01C H01C 0.9500 . ?
C01C C029 1.395(3) . ?
C01D C01E 1.381(3) . ?
C01D C03D 1.497(3) . ?
C01E H01E 0.9500 . ?
C01F C01K 1.489(3) . ?
C01F C027 1.415(3) . ?
C01F C02A 1.368(3) . ?
C01G C026 1.365(3) . ?
C01H C03M 1.498(3) . ?
C01I H01I 0.9500 . ?
C01I C01X 1.380(3) . ?
C01J C01W 1.398(3) . ?
C01J C038 1.496(3) . ?
C01K C022 1.369(3) . ?
C01K C02F 1.423(3) . ?
C01L H01L 0.9500 . ?
C01L C01Y 1.405(3) . ?
C01L C02I 1.389(3) . ?
C01M H01M 0.9500 . ?
C01M C01O 1.391(3) . ?
C01M C01T 1.391(3) . ?
F01N C03S 1.319(4) . ?
C01O C01Z 1.399(3) . ?
C01O B041 1.626(3) . ?
C01P H01P 0.9500 . ?
C01P C02W 1.397(3) . ?
C01Q H01Q 0.9500 . ?
C01Q C032 1.389(3) . ?
C01R H01R 0.9500 . ?
C01R C024 1.394(3) . ?
C01R C02H 1.400(3) . ?
F42 C049 1.338(5) . ?
C01T C02G 1.381(3) . ?
C01T C03N 1.491(3) . ?
F01U C04H 1.296(4) . ?
C01W H01W 0.9500 . ?
C01X H01X 0.9500 . ?
C01X C025 1.417(3) . ?
C01Y C020 1.401(3) . ?
C01Y B041 1.617(3) . ?
C01Z H01Z 0.9500 . ?
C01Z C030 1.388(3) . ?
C020 H020 0.9500 . ?
C020 C023 1.397(3) . ?
F021 C03S 1.273(4) . ?
C022 C03C 1.431(3) . ?
C022 B041 1.610(3) . ?
C023 C02D 1.381(4) . ?
C023 C03G 1.497(3) . ?
C024 C02L 1.397(3) . ?
C024 B04L 1.596(3) . ?
C025 H025 0.9500 . ?
C026 H026 0.9500 . ?
C026 C02R 1.419(3) . ?
C027 C02F 1.528(4) . ?
C027 C03J 1.368(4) . ?
C028 H028 0.9500 . ?
C028 C02R 1.384(3) . ?
C029 C02O 1.383(4) . ?
C029 C10 1.517(16) . ?
C029 C11 1.494(6) . ?
C02A C03I 1.425(4) . ?
C02A B04L 1.587(4) . ?
C02B C02O 1.391(4) . ?
C02B C0 1.526(9) . ?
C02B C1 1.466(10) . ?
F23 C10 1.47(4) . ?
C02D H02D 0.9500 . ?
C02D C02I 1.391(3) . ?
F0 C2 1.42(2) . ?
C02F C03K 1.359(4) . ?
C02G H02G 0.9500 . ?
C02G C030 1.385(4) . ?
C02H C02V 1.380(4) . ?
C02H C049 1.500(4) . ?
C02I C03S 1.500(4) . ?
C02J H02J 0.9500 . ?
C02J C02W 1.378(4) . ?
C02J C032 1.388(4) . ?
F6 C4 1.280(8) . ?
C02L H02L 0.9500 . ?
C02L C02U 1.385(3) . ?
C02M C02Z 1.392(4) . ?
C02M C035 1.399(3) . ?
C02M B04L 1.597(4) . ?
C02N H02A 0.9900 . ?
C02N H02B 0.9900 . ?
C02N C02T 1.516(4) . ?
C02O H02O 0.9500 . ?
C02P H02F 0.9900 . ?
C02P H02H 0.9900 . ?
C02P C03O 1.518(4) . ?
F41 C049 1.319(5) . ?
C02R H02R 0.9500 . ?
F12 C6 1.420(13) . ?
C02T H02C 0.9900 . ?
C02T H02E 0.9900 . ?
C02T C03P 1.522(4) . ?
C02U C02V 1.389(4) . ?
C02U C03Y 1.495(4) . ?
C02V H02V 0.9500 . ?
C02W C8 1.484(14) . ?
C02W C9 1.503(7) . ?
F7 C4 1.300(10) . ?
F02Y C03S 1.339(4) . ?
C02Z H02Z 0.9500 . ?
C02Z C03R 1.387(4) . ?
C030 C4 1.507(7) . ?
C030 C5 1.511(13) . ?
C031 H03F 0.9900 . ?
C031 H03G 0.9900 . ?
C031 C039 1.511(3) . ?
C032 C2 1.494(12) . ?
C032 C3 1.492(9) . ?
F19 C8 1.39(3) . ?
C034 H03H 0.9900 . ?
C034 H03M 0.9900 . ?
C034 C039 1.519(3) . ?
C034 C044 1.505(4) . ?
C035 H035 0.9500 . ?
C035 C03B 1.382(4) . ?
F1 C2 1.32(2) . ?
C039 H03N 0.9900 . ?
C039 H03O 0.9900 . ?
C03A H03P 0.9900 . ?
C03A H03Q 0.9900 . ?
C03A C045 1.508(5) . ?
C03B C03L 1.384(4) . ?
C03B C04H 1.487(4) . ?
C03C H03C 0.9500 . ?
C03C C03X 1.387(4) . ?
C03E H03R 0.9900 . ?
C03E H03S 0.9900 . ?
C03E C03Z 1.510(5) . ?
F20 C8 1.23(3) . ?
C03I H03I 0.9500 . ?
C03I C042 1.376(4) . ?
C03J H03J 0.9500 . ?
C03J C042 1.415(4) . ?
C03K H03K 0.9500 . ?
C03K C03X 1.411(4) . ?
C03L H03L 0.9500 . ?
C03L C03R 1.380(4) . ?
C03O H03T 0.9900 . ?
C03O H03U 0.9900 . ?
C03O C03U 1.538(4) . ?
C03P H03A 0.9900 . ?
C03P H03B 0.9900 . ?
C03P C046 1.520(4) . ?
C03R C6 1.490(8) . ?
C03R C7 1.485(12) . ?
C03S F01O 1.230(9) . ?
C03S F24 1.385(9) . ?
C03S F02Z 1.336(9) . ?
F8 C4 1.316(10) . ?
C03U H03V 0.9900 . ?
C03U H03W 0.9900 . ?
C03U C04K 1.511(5) . ?
C03W H03D 0.9900 . ?
C03W H03E 0.9900 . ?
C03W C04O 1.519(5) . ?
C03X H03X 0.9500 . ?
C03Z H03Y 0.9900 . ?
C03Z H 0.9900 . ?
C03Z C04R 1.551(6) . ?
C040 H04A 0.9900 . ?
C040 H04B 0.9900 . ?
C040 C04B 1.488(5) . ?
C042 H042 0.9500 . ?
C044 H04Z 0.9800 . ?
C044 HA 0.9800 . ?
C044 HB 0.9800 . ?
C045 H04 0.9900 . ?
C045 HC 0.9900 . ?
C045 C04E 1.471(4) . ?
C046 H04C 0.9800 . ?
C046 H04D 0.9800 . ?
C046 H04E 0.9800 . ?
C0 F38B 1.43(2) . ?
C0 F40B 1.242(14) . ?
C048 H04F 0.9900 . ?
C048 H04G 0.9900 . ?
C048 C04S 1.516(6) . ?
C2 F2 1.31(2) . ?
C04B H04H 0.9900 . ?
C04B H04I 0.9900 . ?
C04B C04P 1.518(5) . ?
C04E H1 0.9900 . ?
C04E HD 0.9900 . ?
C04E C04J 1.463(6) . ?
F13 C6 1.293(10) . ?
F14 C6 1.291(11) . ?
C04J H2 0.9800 . ?
C04J HE 0.9800 . ?
C04J HF 0.9800 . ?
C04K H3 0.9800 . ?
C04K HG 0.9800 . ?
C04K HH 0.9800 . ?
C04M H04J 0.9900 . ?
C04M H04K 0.9900 . ?
C04M C04O 1.525(5) . ?
C04M C04W 1.407(8) . ?
C04O H04L 0.9900 . ?
C04O H04M 0.9900 . ?
C04P H04N 0.9900 . ?
C04P H04O 0.9900 . ?
C04P C04U 1.481(6) . ?
C04R H4 0.9900 . ?
C04R HI 0.9900 . ?
C04R C04V 1.441(7) . ?
C04S H04R 0.9900 . ?
C04S H04S 0.9900 . ?
C04S H04P 0.9900 . ?
C04S H04Q 0.9900 . ?
C04S C12 1.467(10) . ?
C04S C14 1.529(9) . ?
C12 H12A 0.9900 . ?
C12 H12B 0.9900 . ?
C12 C13 1.417(16) . ?
C04U H04T 0.9800 . ?
C04U H04U 0.9800 . ?
C04U H04V 0.9800 . ?
C04V H5 0.9800 . ?
C04V HJ 0.9800 . ?
C04V HK 0.9800 . ?
C04W H04W 0.9800 . ?
C04W H04X 0.9800 . ?
C04W H04Y 0.9800 . ?
F39A C1 1.145(17) . ?
C1 F38A 1.26(2) . ?
C1 F40A 1.415(19) . ?
F3 C3 1.196(17) . ?
F4 C3 1.280(12) . ?
C3 F5 1.311(16) . ?
F9 C5 1.36(2) . ?
F10 C5 1.39(2) . ?
F11 C5 1.32(2) . ?
F15 C7 1.20(2) . ?
F16 C7 1.30(2) . ?
F17 C7 1.35(2) . ?
F1A C9 1.317(12) . ?
F1B C9 1.294(10) . ?
F1C C9 1.362(11) . ?
F1D C11 1.355(14) . ?
F1E C11 1.379(11) . ?
F1F C11 1.282(9) . ?
C14 H14A 0.9900 . ?
C14 H14B 0.9900 . ?
C14 C15 1.547(14) . ?
C15 H15A 0.9800 . ?
C15 H15B 0.9800 . ?
C15 H15C 0.9800 . ?

loop_
_geom_torsion_atom_site_label_1
_geom_torsion_atom_site_label_2
_geom_torsion_atom_site_label_3
_geom_torsion_atom_site_label_4
_geom_torsion
_geom_torsion_site_symmetry_1
_geom_torsion_site_symmetry_2
_geom_torsion_site_symmetry_3
_geom_torsion_site_symmetry_4
_geom_torsion_publ_flag
F21 F23 C10 F22 -134.3(18) . . . . ?
F21 F23 C10 C029 112(3) . . . . ?
N00Q C02P C03O C03U -174.2(2) . . . . ?
N00Q C031 C039 C034 -176.0(3) . . . . ?
N00Q C03A C045 C04E 171.9(3) . . . . ?
N00Q C03E C03Z C04R 164.9(3) . . . . ?
C00T C01A C02B C02O 0.4(4) . . . . ?
C00T C01A C02B C0 178.0(8) . . . . ?
C00T C01A C02B C1 -177.5(10) . . . . ?
C00T C01C C029 C02O 0.7(3) . . . . ?
C00T C01C C029 C10 -178(2) . . . . ?
C00T C01C C029 C11 -178.8(7) . . . . ?
C00U C00X C011 C028 173.8(2) . . . . ?
C00U C00X C011 B2 -3.0(4) . . . . ?
C00U C00X C01G C017 0.57(15) . . . . ?
C00U C00X C01G C026 -175.5(2) . . . . ?
C00U C016 C01I C01X 1.1(3) . . . . ?
C00U C016 B1 F001 -5.6(2) . . . . ?
C00U C016 B1 C00T 107.2(2) . . . . ?
C00U C016 B1 C00V -118.4(2) . . . . ?
C00U C017 C01G C00X -0.60(16) . . . . ?
C00U C017 C01G C026 172.6(4) . . . . ?
C00U C017 C025 C01X 0.0(3) . . . . ?
C00V C00Y C01D C01E 0.3(3) . . . . ?
C00V C00Y C01D C03D -179.7(2) . . . . ?
C00V C00Z C010 C01E -0.3(3) . . . . ?
C00V C00Z C010 C036 -178.4(2) . . . . ?
C00X C00U C016 C01I -178.5(2) . . . . ?
C00X C00U C016 B1 4.8(4) . . . . ?
C00X C00U C017 C01G 0.57(15) . . . . ?
C00X C00U C017 C025 179.5(2) . . . . ?
C00X C011 C028 C02R -1.1(3) . . . . ?
C00X C011 B2 F001 -0.9(2) . . . . ?
C00X C011 B2 C012 113.2(2) . . . . ?
C00X C011 B2 C01B -114.1(2) . . . . ?
C00X C01G C026 C02R -1.1(3) . . . . ?
C00Y C00V C00Z C010 1.0(3) . . . . ?
C00Y C00V B1 F001 -110.3(2) . . . . ?
C00Y C00V B1 C00T 137.3(2) . . . . ?
C00Y C00V B1 C016 4.2(3) . . . . ?
C00Y C01D C01E C010 0.4(4) . . . . ?
C00Y C01D C03D F007 51.7(3) . . . . ?
C00Y C01D C03D F00P -66.3(3) . . . . ?
C00Y C01D C03D F00S 170.9(3) . . . . ?
C00Z C00V C00Y C01D -1.0(3) . . . . ?
C00Z C00V B1 F001 67.2(2) . . . . ?
C00Z C00V B1 C00T -45.2(3) . . . . ?
C00Z C00V B1 C016 -178.25(18) . . . . ?
C00Z C010 C01E C01D -0.4(3) . . . . ?
C00Z C010 C036 F004 -34.1(3) . . . . ?
C00Z C010 C036 F00E 84.1(3) . . . . ?
C00Z C010 C036 F00H -155.1(2) . . . . ?
C011 C00X C01G C017 176.2(2) . . . . ?
C011 C00X C01G C026 0.1(3) . . . . ?
C011 C028 C02R C026 0.2(4) . . . . ?
C012 C014 C01H C018 -1.5(3) . . . . ?
C012 C014 C01H C03M -179.2(2) . . . . ?
C014 C012 C01W C01J -0.1(3) . . . . ?
C014 C012 B2 F001 -163.34(17) . . . . ?
C014 C012 B2 C011 82.8(2) . . . . ?
C014 C012 B2 C01B -51.5(3) . . . . ?
C014 C01H C03M F005 -39.7(3) . . . . ?
C014 C01H C03M F00F 79.7(3) . . . . ?
C014 C01H C03M F00N -160.9(2) . . . . ?
C016 C00U C00X C011 2.1(5) . . . . ?
C016 C00U C00X C01G 176.4(3) . . . . ?
C016 C00U C017 C01G -177.1(2) . . . . ?
C016 C00U C017 C025 1.7(3) . . . . ?
C016 C01I C01X C025 0.4(3) . . . . ?
C017 C00U C00X C011 -174.9(3) . . . . ?
C017 C00U C00X C01G -0.62(16) . . . . ?
C017 C00U C016 C01I -2.2(3) . . . . ?
C017 C00U C016 B1 -178.99(19) . . . . ?
C017 C01G C026 C02R -173.2(3) . . . . ?
C018 C01H C03M F005 142.6(2) . . . . ?
C018 C01H C03M F00F -98.0(3) . . . . ?
C018 C01H C03M F00N 21.4(4) . . . . ?
C018 C01J C01W C012 -0.5(3) . . . . ?
C018 C01J C038 F003 107.5(3) . . . . ?
C018 C01J C038 F006 -134.4(2) . . . . ?
C018 C01J C038 F00J -14.6(3) . . . . ?
N019 C02N C02T C03P -171.1(2) . . . . ?
N019 C03W C04O C04M -179.9(4) . . . . ?
N019 C040 C04B C04P -178.3(3) . . . . ?
N019 C048 C04S C12 -177.9(10) . . . . ?
N019 C048 C04S C14 164.4(5) . . . . ?
C01A C00T C01C C029 -0.3(3) . . . . ?
C01A C00T B1 F001 -164.35(17) . . . . ?
C01A C00T B1 C00V -53.5(3) . . . . ?
C01A C00T B1 C016 82.5(2) . . . . ?
C01A C02B C02O C029 0.0(4) . . . . ?
C01A C02B C0 F39B 166.9(6) . . . . ?
C01A C02B C0 F38B 80.0(10) . . . . ?
C01A C02B C0 F40B -34.6(17) . . . . ?
C01A C02B C1 F39A -161.5(15) . . . . ?
C01A C02B C1 F38A 36.1(19) . . . . ?
C01A C02B C1 F40A -83.2(12) . . . . ?
C01B C01P C02W C02J 0.4(4) . . . . ?
C01B C01P C02W C8 -173.9(13) . . . . ?
C01B C01P C02W C9 177.6(6) . . . . ?
C01B C01Q C032 C02J -1.2(4) . . . . ?
C01B C01Q C032 C2 175.8(9) . . . . ?
C01B C01Q C032 C3 -177.6(6) . . . . ?
C01C C00T C01A C02B -0.2(3) . . . . ?
C01C C00T B1 F001 21.4(3) . . . . ?
C01C C00T B1 C00V 132.3(2) . . . . ?
C01C C00T B1 C016 -91.8(2) . . . . ?
C01C C029 C02O C02B -0.5(4) . . . . ?
C01C C029 C10 F21 -106(3) . . . . ?
C01C C029 C10 F22 92(3) . . . . ?
C01C C029 C10 F23 -162.3(15) . . . . ?
C01C C029 C11 F1D -65.8(10) . . . . ?
C01C C029 C11 F1E 36.4(11) . . . . ?
C01C C029 C11 F1F 157.7(8) . . . . ?
C01E C010 C036 F004 147.8(2) . . . . ?
C01E C010 C036 F00E -93.9(3) . . . . ?
C01E C010 C036 F00H 26.8(3) . . . . ?
C01E C01D C03D F007 -128.4(2) . . . . ?
C01E C01D C03D F00P 113.7(3) . . . . ?
C01E C01D C03D F00S -9.1(4) . . . . ?
C01F C01K C022 C03C 176.3(3) . . . . ?
C01F C01K C022 B041 -4.0(4) . . . . ?
C01F C01K C02F C027 1.03(16) . . . . ?
C01F C01K C02F C03K -177.2(2) . . . . ?
C01F C027 C02F C01K -1.08(17) . . . . ?
C01F C027 C02F C03K 175.9(4) . . . . ?
C01F C027 C03J C042 0.9(3) . . . . ?
C01F C02A C03I C042 2.2(3) . . . . ?
C01F C02A B04L F002 24.9(3) . . . . ?
C01F C02A B04L C024 -83.6(3) . . . . ?
C01F C02A B04L C02M 131.5(3) . . . . ?
C01G C00X C011 C028 1.0(3) . . . . ?
C01G C00X C011 B2 -175.79(19) . . . . ?
C01G C017 C025 C01X 177.7(3) . . . . ?
C01G C026 C02R C028 0.9(4) . . . . ?
C01H C018 C01J C01W 0.1(3) . . . . ?
C01H C018 C01J C038 -177.7(2) . . . . ?
C01I C016 B1 F001 178.17(17) . . . . ?
C01I C016 B1 C00T -69.0(2) . . . . ?
C01I C016 B1 C00V 65.3(3) . . . . ?
C01I C01X C025 C017 -1.0(3) . . . . ?
C01J C018 C01H C014 0.9(3) . . . . ?
C01J C018 C01H C03M 178.6(2) . . . . ?
C01K C01F C027 C02F 1.04(17) . . . . ?
C01K C01F C027 C03J 178.3(2) . . . . ?
C01K C01F C02A C03I -177.2(3) . . . . ?
C01K C01F C02A B04L -3.9(4) . . . . ?
C01K C022 C03C C03X 0.9(4) . . . . ?
C01K C022 B041 F002 -6.9(3) . . . . ?
C01K C022 B041 C01O 111.1(2) . . . . ?
C01K C022 B041 C01Y -120.8(2) . . . . ?
C01K C02F C03K C03X -0.4(4) . . . . ?
C01L C01Y C020 C023 0.0(3) . . . . ?
C01L C01Y B041 F002 170.08(18) . . . . ?
C01L C01Y B041 C01O 55.1(3) . . . . ?
C01L C01Y B041 C022 -74.1(3) . . . . ?
C01L C02I C03S F01N -88.3(4) . . . . ?
C01L C02I C03S F021 34.6(4) . . . . ?
C01L C02I C03S F02Y 156.5(3) . . . . ?
C01L C02I C03S F01O -142.9(14) . . . . ?
C01L C02I C03S F24 -17.6(11) . . . . ?
C01L C02I C03S F02Z 96.1(9) . . . . ?
C01M C01O C01Z C030 0.1(4) . . . . ?
C01M C01O B041 F002 -78.1(2) . . . . ?
C01M C01O B041 C01Y 35.0(3) . . . . ?
C01M C01O B041 C022 163.8(2) . . . . ?
C01M C01T C02G C030 0.1(4) . . . . ?
C01M C01T C03N F00B -179.1(2) . . . . ?
C01M C01T C03N F00C -59.7(3) . . . . ?
C01M C01T C03N F00L 59.3(3) . . . . ?
C01O C01M C01T C02G -0.2(4) . . . . ?
C01O C01M C01T C03N 179.4(2) . . . . ?
C01O C01Z C030 C02G -0.3(4) . . . . ?
C01O C01Z C030 C4 -174.2(5) . . . . ?
C01O C01Z C030 C5 168.8(9) . . . . ?
C01P C01B C01Q C032 1.1(3) . . . . ?
C01P C01B B2 F001 -115.6(2) . . . . ?
C01P C01B B2 C011 -1.4(3) . . . . ?
C01P C01B B2 C012 131.2(2) . . . . ?
C01P C02W C8 F18 59(3) . . . . ?
C01P C02W C8 F19 140.9(17) . . . . ?
C01P C02W C8 F20 -102(3) . . . . ?
C01P C02W C9 F1A 53.8(9) . . . . ?
C01P C02W C9 F1B -172.6(7) . . . . ?
C01P C02W C9 F1C -52.3(10) . . . . ?
C01Q C01B C01P C02W -0.7(3) . . . . ?
C01Q C01B B2 F001 64.8(2) . . . . ?
C01Q C01B B2 C011 179.00(19) . . . . ?
C01Q C01B B2 C012 -48.4(3) . . . . ?
C01Q C032 C2 F0 70.3(14) . . . . ?
C01Q C032 C2 F1 -20(2) . . . . ?
C01Q C032 C2 F2 -137.8(14) . . . . ?
C01Q C032 C3 F3 82.8(12) . . . . ?
C01Q C032 C3 F4 -56.9(15) . . . . ?
C01Q C032 C3 F5 178.9(8) . . . . ?
C01R C024 C02L C02U -1.0(4) . . . . ?
C01R C024 B04L F002 -111.5(2) . . . . ?
C01R C024 B04L C02A -1.0(4) . . . . ?
C01R C024 B04L C02M 143.4(3) . . . . ?
C01R C02H C02V C02U -1.2(4) . . . . ?
C01R C02H C049 F00I 170.2(3) . . . . ?
C01R C02H C049 F42 -70.3(4) . . . . ?
C01R C02H C049 F41 49.8(4) . . . . ?
C01T C01M C01O C01Z 0.1(3) . . . . ?
C01T C01M C01O B041 -178.9(2) . . . . ?
C01T C02G C030 C01Z 0.1(4) . . . . ?
C01T C02G C030 C4 174.3(4) . . . . ?
C01T C02G C030 C5 -169.0(8) . . . . ?
C01W C012 C014 C01H 1.0(3) . . . . ?
C01W C012 B2 F001 19.0(3) . . . . ?
C01W C012 B2 C011 -94.9(2) . . . . ?
C01W C012 B2 C01B 130.8(2) . . . . ?
C01W C01J C038 F003 -70.4(3) . . . . ?
C01W C01J C038 F006 47.7(3) . . . . ?
C01W C01J C038 F00J 167.5(2) . . . . ?
C01Y C01L C02I C02D 1.2(4) . . . . ?
C01Y C01L C02I C03S 179.5(2) . . . . ?
C01Y C020 C023 C02D 1.4(4) . . . . ?
C01Y C020 C023 C03G -178.6(2) . . . . ?
C01Z C01O B041 F002 102.9(2) . . . . ?
C01Z C01O B041 C01Y -144.0(2) . . . . ?
C01Z C01O B041 C022 -15.2(3) . . . . ?
C01Z C030 C4 F6 -117.3(8) . . . . ?
C01Z C030 C4 F7 130.4(7) . . . . ?
C01Z C030 C4 F8 7.4(9) . . . . ?
C01Z C030 C5 F9 -124.3(14) . . . . ?
C01Z C030 C5 F10 101.7(16) . . . . ?
C01Z C030 C5 F11 -14.2(18) . . . . ?
C020 C01Y B041 F002 -9.9(3) . . . . ?
C020 C01Y B041 C01O -124.8(2) . . . . ?
C020 C01Y B041 C022 105.9(2) . . . . ?
C020 C023 C02D C02I -1.5(3) . . . . ?
C020 C023 C03G F008 162.8(2) . . . . ?
C020 C023 C03G F009 42.7(3) . . . . ?
C020 C023 C03G F00A -77.0(3) . . . . ?
C022 C01K C02F C027 -180.0(2) . . . . ?
C022 C01K C02F C03K 1.8(4) . . . . ?
C022 C03C C03X C03K 0.3(5) . . . . ?
C023 C02D C02I C01L 0.2(3) . . . . ?
C023 C02D C02I C03S -178.1(2) . . . . ?
C024 C01R C02H C02V 1.3(4) . . . . ?
C024 C01R C02H C049 -179.7(3) . . . . ?
C024 C02L C02U C02V 1.2(4) . . . . ?
C024 C02L C02U C03Y -176.6(2) . . . . ?
C025 C017 C01G C00X -178.6(4) . . . . ?
C025 C017 C01G C026 -5.4(7) . . . . ?
C027 C01F C01K C022 -179.8(3) . . . . ?
C027 C01F C01K C02F -1.11(18) . . . . ?
C027 C01F C02A C03I -3.7(3) . . . . ?
C027 C01F C02A B04L 169.6(2) . . . . ?
C027 C02F C03K C03X -176.8(4) . . . . ?
C027 C03J C042 C03I -2.2(4) . . . . ?
C028 C011 B2 F001 -177.12(18) . . . . ?
C028 C011 B2 C012 -63.0(3) . . . . ?
C028 C011 B2 C01B 69.7(3) . . . . ?
C02A C01F C01K C022 -5.0(5) . . . . ?
C02A C01F C01K C02F 173.6(3) . . . . ?
C02A C01F C027 C02F -175.0(2) . . . . ?
C02A C01F C027 C03J 2.2(4) . . . . ?
C02A C03I C042 C03J 0.6(4) . . . . ?
F23 F21 C10 F22 71(5) . . . . ?
F23 F21 C10 C029 -86(3) . . . . ?
C02D C023 C03G F008 -17.3(3) . . . . ?
C02D C023 C03G F009 -137.4(3) . . . . ?
C02D C023 C03G F00A 102.9(3) . . . . ?
C02D C02I C03S F01N 90.0(4) . . . . ?
C02D C02I C03S F021 -147.1(4) . . . . ?
C02D C02I C03S F02Y -25.2(4) . . . . ?
C02D C02I C03S F01O 35.4(14) . . . . ?
C02D C02I C03S F24 160.7(10) . . . . ?
C02D C02I C03S F02Z -85.6(9) . . . . ?
C02F C01K C022 C03C -2.0(3) . . . . ?
C02F C01K C022 B041 177.7(2) . . . . ?
C02F C027 C03J C042 175.5(4) . . . . ?
C02F C03K C03X C03C -0.6(4) . . . . ?
C02G C01T C03N F00B 0.6(3) . . . . ?
C02G C01T C03N F00C 119.9(3) . . . . ?
C02G C01T C03N F00L -121.1(3) . . . . ?
C02G C030 C4 F6 68.6(9) . . . . ?
C02G C030 C4 F7 -43.7(9) . . . . ?
C02G C030 C4 F8 -166.8(6) . . . . ?
C02G C030 C5 F9 45.1(16) . . . . ?
C02G C030 C5 F10 -89.0(19) . . . . ?
C02G C030 C5 F11 155.1(12) . . . . ?
C02H C01R C024 C02L -0.2(4) . . . . ?
C02H C01R C024 B04L 179.5(3) . . . . ?
C02I C01L C01Y C020 -1.3(3) . . . . ?
C02I C01L C01Y B041 178.8(2) . . . . ?
C02J C02W C8 F18 -115(3) . . . . ?
C02J C02W C8 F19 -34(2) . . . . ?
C02J C02W C8 F20 83(3) . . . . ?
C02J C02W C9 F1A -128.9(6) . . . . ?
C02J C02W C9 F1B 4.7(12) . . . . ?
C02J C02W C9 F1C 125.0(7) . . . . ?
C02J C032 C2 F0 -112.8(12) . . . . ?
C02J C032 C2 F1 156.6(13) . . . . ?
C02J C032 C2 F2 39(2) . . . . ?
C02J C032 C3 F3 -93.8(14) . . . . ?
C02J C032 C3 F4 126.6(11) . . . . ?
C02J C032 C3 F5 2.3(12) . . . . ?
C02L C024 B04L F002 68.2(3) . . . . ?
C02L C024 B04L C02A 178.7(2) . . . . ?
C02L C024 B04L C02M -36.9(4) . . . . ?
C02L C02U C02V C02H 0.0(4) . . . . ?
C02L C02U C03Y F00D -127.9(3) . . . . ?
C02L C02U C03Y F00K 114.6(3) . . . . ?
C02L C02U C03Y F00M -6.4(4) . . . . ?
C02M C02Z C03R C03L 0.8(5) . . . . ?
C02M C02Z C03R C6 -172.6(5) . . . . ?
C02M C02Z C03R C7 169.7(11) . . . . ?
C02M C035 C03B C03L -0.7(5) . . . . ?
C02M C035 C03B C04H 179.5(3) . . . . ?
C02N N019 C03W C04O 176.0(3) . . . . ?
C02N N019 C040 C04B -64.9(3) . . . . ?
C02N N019 C048 C04S 51.2(4) . . . . ?
C02N C02T C03P C046 -175.5(2) . . . . ?
C02O C029 C10 F21 76(4) . . . . ?
C02O C029 C10 F22 -86(3) . . . . ?
C02O C029 C10 F23 19(3) . . . . ?
C02O C029 C11 F1D 114.8(6) . . . . ?
C02O C029 C11 F1E -143.0(5) . . . . ?
C02O C029 C11 F1F -21.8(14) . . . . ?
C02O C02B C0 F39B -15.6(13) . . . . ?
C02O C02B C0 F38B -102.5(10) . . . . ?
C02O C02B C0 F40B 143.0(11) . . . . ?
C02O C02B C1 F39A 20(2) . . . . ?
C02O C02B C1 F38A -141.9(12) . . . . ?
C02O C02B C1 F40A 98.8(8) . . . . ?
C02P N00Q C031 C039 -176.7(3) . . . . ?
C02P N00Q C03A C045 54.9(3) . . . . ?
C02P N00Q C03E C03Z -58.9(3) . . . . ?
C02P C03O C03U C04K -56.3(4) . . . . ?
C02V C02H C049 F00I -10.9(5) . . . . ?
C02V C02H C049 F42 108.6(3) . . . . ?
C02V C02H C049 F41 -131.3(3) . . . . ?
C02V C02U C03Y F00D 54.3(3) . . . . ?
C02V C02U C03Y F00K -63.2(3) . . . . ?
C02V C02U C03Y F00M 175.7(3) . . . . ?
C02W C02J C032 C01Q 0.8(4) . . . . ?
C02W C02J C032 C2 -176.0(10) . . . . ?
C02W C02J C032 C3 177.4(6) . . . . ?
C02Z C02M C035 C03B 2.2(4) . . . . ?
C02Z C02M B04L F002 -127.6(3) . . . . ?
C02Z C02M B04L C024 -21.4(5) . . . . ?
C02Z C02M B04L C02A 122.8(3) . . . . ?
C02Z C03R C6 F12 25.3(9) . . . . ?
C02Z C03R C6 F13 -89.6(11) . . . . ?
C02Z C03R C6 F14 141.4(9) . . . . ?
C02Z C03R C7 F15 67(2) . . . . ?
C02Z C03R C7 F16 -53(2) . . . . ?
C02Z C03R C7 F17 -170.3(13) . . . . ?
C031 N00Q C02P C03O -171.8(2) . . . . ?
C031 N00Q C03A C045 -62.4(3) . . . . ?
C031 N00Q C03E C03Z 58.6(3) . . . . ?
C032 C02J C02W C01P -0.4(4) . . . . ?
C032 C02J C02W C8 174.2(12) . . . . ?
C032 C02J C02W C9 -177.6(6) . . . . ?
C035 C02M C02Z C03R -2.3(4) . . . . ?
C035 C02M B04L F002 51.7(3) . . . . ?
C035 C02M B04L C024 157.9(3) . . . . ?
C035 C02M B04L C02A -57.8(4) . . . . ?
C035 C03B C03L C03R -0.9(5) . . . . ?
C035 C03B C04H F00G -9.2(5) . . . . ?
C035 C03B C04H F013 -127.1(3) . . . . ?
C035 C03B C04H F01U 115.3(4) . . . . ?
C036 C010 C01E C01D 177.7(2) . . . . ?
C038 C01J C01W C012 177.3(2) . . . . ?
C03A N00Q C02P C03O 67.8(3) . . . . ?
C03A N00Q C031 C039 -56.2(3) . . . . ?
C03A N00Q C03E C03Z 179.7(2) . . . . ?
C03A C045 C04E C04J 173.3(3) . . . . ?
C03B C03L C03R C02Z 0.8(5) . . . . ?
C03B C03L C03R C6 174.5(5) . . . . ?
C03B C03L C03R C7 -167.6(12) . . . . ?
C03C C022 B041 F002 172.7(2) . . . . ?
C03C C022 B041 C01O -69.3(3) . . . . ?
C03C C022 B041 C01Y 58.8(3) . . . . ?
C03D C01D C01E C010 -179.5(2) . . . . ?
C03E N00Q C02P C03O -51.3(3) . . . . ?
C03E N00Q C031 C039 62.4(3) . . . . ?
C03E N00Q C03A C045 176.6(2) . . . . ?
C03E C03Z C04R C04V 55.9(5) . . . . ?
B1 F001 B2 C011 2.3(5) . . . . ?
B1 F001 B2 C012 -116.9(5) . . . . ?
B1 F001 B2 C01B 124.5(4) . . . . ?
B1 C00T C01A C02B -174.8(2) . . . . ?
B1 C00T C01C C029 174.0(2) . . . . ?
B1 C00V C00Y C01D 176.6(2) . . . . ?
B1 C00V C00Z C010 -176.61(19) . . . . ?
B1 C016 C01I C01X 177.6(2) . . . . ?
C03G C023 C02D C02I 178.6(2) . . . . ?
C03I C02A B04L F002 -162.9(2) . . . . ?
C03I C02A B04L C024 88.6(3) . . . . ?
C03I C02A B04L C02M -56.3(4) . . . . ?
C03J C027 C02F C01K -176.4(4) . . . . ?
C03J C027 C02F C03K 0.5(7) . . . . ?
C03L C03B C04H F00G 171.0(3) . . . . ?
C03L C03B C04H F013 53.1(4) . . . . ?
C03L C03B C04H F01U -64.5(5) . . . . ?
C03L C03R C6 F12 -148.2(6) . . . . ?
C03L C03R C6 F13 96.8(10) . . . . ?
C03L C03R C6 F14 -32.2(11) . . . . ?
C03L C03R C7 F15 -124.4(17) . . . . ?
C03L C03R C7 F16 115.3(14) . . . . ?
C03L C03R C7 F17 -2(2) . . . . ?
C03N C01T C02G C030 -179.5(2) . . . . ?
B2 F001 B1 C00T -115.3(5) . . . . ?
B2 F001 B1 C00V 125.3(4) . . . . ?
B2 F001 B1 C016 2.1(5) . . . . ?
B2 C011 C028 C02R 175.4(2) . . . . ?
B2 C012 C014 C01H -176.9(2) . . . . ?
B2 C012 C01W C01J 177.7(2) . . . . ?
B2 C01B C01P C02W 179.7(2) . . . . ?
B2 C01B C01Q C032 -179.3(2) . . . . ?
C10 C029 C02O C02B 178(2) . . . . ?
C03W N019 C02N C02T 177.7(2) . . . . ?
C03W N019 C040 C04B 53.6(3) . . . . ?
C03W N019 C048 C04S -66.1(4) . . . . ?
C03Y C02U C02V C02H 177.8(3) . . . . ?
C040 N019 C02N C02T -60.8(3) . . . . ?
C040 N019 C03W C04O 54.4(4) . . . . ?
C040 N019 C048 C04S 172.6(3) . . . . ?
C040 C04B C04P C04U -179.9(4) . . . . ?
B041 C01O C01Z C030 179.2(2) . . . . ?
B041 C01Y C020 C023 179.9(2) . . . . ?
B041 C022 C03C C03X -178.7(2) . . . . ?
C044 C034 C039 C031 -178.7(3) . . . . ?
C0 C02B C02O C029 -177.4(8) . . . . ?
C048 N019 C02N C02T 57.9(3) . . . . ?
C048 N019 C03W C04O -64.3(4) . . . . ?
C048 N019 C040 C04B 174.4(3) . . . . ?
C048 C04S C12 C13 -59.6(13) . . . . ?
C048 C04S C14 C15 -81.5(11) . . . . ?
C049 C02H C02V C02U 179.9(3) . . . . ?
C04H C03B C03L C03R 178.9(3) . . . . ?
B04L F002 B041 C01O -68.9(3) . . . . ?
B04L F002 B041 C01Y 173.1(2) . . . . ?
B04L F002 B041 C022 53.4(3) . . . . ?
B04L C024 C02L C02U 179.3(3) . . . . ?
B04L C02A C03I C042 -170.5(2) . . . . ?
B04L C02M C02Z C03R 177.0(3) . . . . ?
B04L C02M C035 C03B -177.1(3) . . . . ?
C04W C04M C04O C03W -69.1(6) . . . . ?
C1 C02B C02O C029 178.0(9) . . . . ?
C11 C029 C02O C02B 179.0(7) . . . . ?
